data_7241689
loop_
_publ_author_name
'Arumugam, Selvakumar'
'Reddy, Pulikanti Guruprasad'
'Francis, Maria'
'Kulkarni, Aditya'
'Roy, Sudipta'
'Mondal, Kartik Chandra'

_publ_section_title
;
 Highly fluorescent aryl-cyclopentadienyl ligands and their tetra-nuclear
 mixed metallic potassium--dysprosium clusters
;
_journal_issue 65
_journal_name_full 'RSC Advances'
_journal_page_first 39366
_journal_page_last 39372
_journal_paper_doi 10.1039/D0RA05316C
_journal_volume 10
_journal_year 2020
_chemical_formula_moiety 'C125 H116 Cl4 Dy2 K2'
_chemical_formula_sum 'C125 H116 Cl4 Dy2 K2'
_chemical_formula_weight 2163.17
_space_group_crystal_system triclinic
_space_group_IT_number 2
_space_group_name_Hall '-P 1'
_space_group_name_H-M_alt 'P -1'
_atom_sites_solution_hydrogens geom
_audit_creation_method SHELXL-2014
_audit_update_record
;
2020-05-29 deposited with the CCDC.	2020-10-08 downloaded from the CCDC.
;
_cell_angle_alpha 69.756(2)
_cell_angle_beta 79.617(2)
_cell_angle_gamma 62.673(2)
_cell_formula_units_Z 2
_cell_length_a 17.1088(7)
_cell_length_b 17.7780(8)
_cell_length_c 20.6046(9)
_cell_measurement_reflns_used 9979
_cell_measurement_temperature 296(2)
_cell_measurement_theta_max 25.59
_cell_measurement_theta_min 2.31
_cell_volume 5222.0(4)
_computing_cell_refinement 'Bruker SAINT'
_computing_data_collection 'Bruker APEX2'
_computing_data_reduction 'Bruker SAINT'
_computing_molecular_graphics 'Bruker SHELXTL'
_computing_publication_material 'Bruker SHELXTL'
_computing_structure_refinement 'SHELXL-2014 (Sheldrick, 2014)'
_computing_structure_solution 'SHELXS-97 (Sheldrick 2008)'
_diffrn_ambient_temperature 200
_diffrn_measured_fraction_theta_full 0.998
_diffrn_measured_fraction_theta_max 0.995
_diffrn_measurement_device_type 'Bruker APEX-II CCD'
_diffrn_measurement_method '\f and \w scans'
_diffrn_radiation_type MoK\a
_diffrn_radiation_wavelength 0.71073
_diffrn_reflns_av_R_equivalents 0.0521
_diffrn_reflns_av_unetI/netI 0.0584
_diffrn_reflns_Laue_measured_fraction_full 0.998
_diffrn_reflns_Laue_measured_fraction_max 0.995
_diffrn_reflns_limit_h_max 20
_diffrn_reflns_limit_h_min -17
_diffrn_reflns_limit_k_max 21
_diffrn_reflns_limit_k_min -20
_diffrn_reflns_limit_l_max 25
_diffrn_reflns_limit_l_min -24
_diffrn_reflns_number 74623
_diffrn_reflns_point_group_measured_fraction_full 0.998
_diffrn_reflns_point_group_measured_fraction_max 0.995
_diffrn_reflns_theta_full 25.242
_diffrn_reflns_theta_max 25.696
_diffrn_reflns_theta_min 1.683
_exptl_absorpt_coefficient_mu 1.652
_exptl_absorpt_correction_type none
_exptl_crystal_colour Yellow
_exptl_crystal_density_diffrn 1.376
_exptl_crystal_description Rectangular
_exptl_crystal_F_000 2208
_exptl_crystal_recrystallization_method 'Re-crystallisation from solvent: Toluene'
_exptl_crystal_size_max 0.150
_exptl_crystal_size_mid 0.100
_exptl_crystal_size_min 0.100
_exptl_transmission_factor_max 0.7452
_exptl_transmission_factor_min 0.5622
_refine_diff_density_max 1.316
_refine_diff_density_min -0.961
_refine_diff_density_rms 0.103
_refine_ls_extinction_method none
_refine_ls_goodness_of_fit_ref 1.019
_refine_ls_hydrogen_treatment constr
_refine_ls_matrix_type full
_refine_ls_number_parameters 1198
_refine_ls_number_reflns 19755
_refine_ls_number_restraints 195
_refine_ls_restrained_S_all 1.028
_refine_ls_R_factor_all 0.0633
_refine_ls_R_factor_gt 0.0391
_refine_ls_shift/su_max 0.002
_refine_ls_shift/su_mean 0.000
_refine_ls_structure_factor_coef Fsqd
_refine_ls_weighting_details 'w=1/[\s^2^(Fo^2^)+(0.0372P)^2^+7.2312P] where P=(Fo^2^+2Fc^2^)/3'
_refine_ls_weighting_scheme calc
_refine_ls_wR_factor_gt 0.0839
_refine_ls_wR_factor_ref 0.0946
_reflns_Friedel_coverage 0.000
_reflns_number_gt 14686
_reflns_number_total 19755
_reflns_threshold_expression 'I > 2\s(I)'
_cod_data_source_file d0ra05316c2.cif
_cod_data_source_block shelx_CCDC2
_cod_original_cell_volume 5222.1(4)
_cod_database_code 7241689
_shelx_space_group_comment
;
The symmetry employed for this shelxl refinement is uniquely defined
by the following loop, which should always be used as a source of
symmetry information in preference to the above space-group names.
They are only intended as comments.
;
_shelx_estimated_absorpt_t_min 0.790
_shelx_estimated_absorpt_t_max 0.852
_shelxl_version_number 2014-3

loop_
_space_group_symop_operation_xyz
'x, y, z'
'-x, -y, -z'

loop_
_atom_site_label
_atom_site_type_symbol
_atom_site_fract_x
_atom_site_fract_y
_atom_site_fract_z
_atom_site_U_iso_or_equiv
_atom_site_adp_type
_atom_site_occupancy
_atom_site_site_symmetry_order
_atom_site_calc_flag
_atom_site_refinement_flags_posn
_atom_site_refinement_flags_adp
_atom_site_refinement_flags_occupancy
_atom_site_disorder_assembly
_atom_site_disorder_group
C1 C 0.4007(3) 0.5856(3) 0.9019(2) 0.0228(9) Uani 1 1 d . . . . .
C2 C 0.3118(3) 0.6355(3) 0.8849(2) 0.0259(10) Uani 1 1 d . . . . .
H2 H 0.2866 0.6968 0.8759 0.031 Uiso 1 1 calc R U . . .
C3 C 0.2606(3) 0.5951(3) 0.8812(2) 0.0298(10) Uani 1 1 d . . . . .
H3 H 0.2012 0.6295 0.8714 0.036 Uiso 1 1 calc R U . . .
C4 C 0.2966(3) 0.5040(3) 0.8918(2) 0.0286(10) Uani 1 1 d . . . . .
C5 C 0.3853(3) 0.4560(3) 0.9054(2) 0.0264(10) Uani 1 1 d . . . . .
H5 H 0.4116 0.3954 0.9107 0.032 Uiso 1 1 calc R U . . .
C6 C 0.4365(3) 0.4950(3) 0.9113(2) 0.0258(10) Uani 1 1 d . . . . .
H6 H 0.4957 0.4601 0.9218 0.031 Uiso 1 1 calc R U . . .
C7 C 0.2413(3) 0.4592(3) 0.8899(3) 0.0430(13) Uani 1 1 d . . . . .
H7A H 0.1817 0.5028 0.8797 0.064 Uiso 1 1 calc R U . . .
H7B H 0.2642 0.4299 0.8547 0.064 Uiso 1 1 calc R U . . .
H7C H 0.2425 0.4163 0.9340 0.064 Uiso 1 1 calc R U . . .
C8 C 0.6159(3) 0.5297(3) 0.8888(2) 0.0275(10) Uani 1 1 d . . . . .
C9 C 0.6175(3) 0.5063(3) 0.8306(2) 0.0350(11) Uani 1 1 d . . . . .
H9 H 0.5704 0.5400 0.8009 0.042 Uiso 1 1 calc R U . . .
C10 C 0.6870(4) 0.4346(4) 0.8163(3) 0.0533(15) Uani 1 1 d . . . . .
H10 H 0.6862 0.4205 0.7770 0.064 Uiso 1 1 calc R U . . .
C11 C 0.7587(4) 0.3824(4) 0.8593(3) 0.0645(18) Uani 1 1 d . . . . .
C12 C 0.7577(4) 0.4059(4) 0.9167(3) 0.0600(17) Uani 1 1 d . . . . .
H12 H 0.8047 0.3720 0.9465 0.072 Uiso 1 1 calc R U . . .
C13 C 0.6879(3) 0.4793(3) 0.9306(2) 0.0378(12) Uani 1 1 d . . . . .
H13 H 0.6896 0.4949 0.9688 0.045 Uiso 1 1 calc R U . . .
C14 C 0.8366(5) 0.3021(6) 0.8435(5) 0.135(4) Uani 1 1 d . . . . .
H14A H 0.8260 0.2958 0.8019 0.202 Uiso 1 1 calc R U . . .
H14B H 0.8892 0.3107 0.8374 0.202 Uiso 1 1 calc R U . . .
H14C H 0.8434 0.2496 0.8812 0.202 Uiso 1 1 calc R U . . .
C15 C 0.4601(3) 0.7857(3) 0.9926(2) 0.0273(10) Uani 1 1 d . . . . .
C16 C 0.3767(3) 0.8406(3) 1.0103(2) 0.0302(11) Uani 1 1 d . . . . .
H16 H 0.3283 0.8368 0.9998 0.036 Uiso 1 1 calc R U . . .
C17 C 0.3636(3) 0.9015(3) 1.0435(2) 0.0353(12) Uani 1 1 d . . . . .
H17 H 0.3067 0.9379 1.0548 0.042 Uiso 1 1 calc R U . . .
C18 C 0.4345(4) 0.9090(3) 1.0601(2) 0.0378(12) Uani 1 1 d . . . . .
C19 C 0.5173(4) 0.8545(3) 1.0427(3) 0.0418(13) Uani 1 1 d . . . . .
H19 H 0.5655 0.8582 1.0537 0.050 Uiso 1 1 calc R U . . .
C20 C 0.5311(3) 0.7942(3) 1.0093(2) 0.0335(11) Uani 1 1 d . . . . .
H20 H 0.5882 0.7586 0.9976 0.040 Uiso 1 1 calc R U . . .
C21 C 0.4194(4) 0.9743(4) 1.0984(3) 0.0596(17) Uani 1 1 d . . . . .
H21A H 0.3575 1.0065 1.1060 0.089 Uiso 1 1 calc R U . . .
H21B H 0.4479 0.9423 1.1422 0.089 Uiso 1 1 calc R U . . .
H21C H 0.4436 1.0151 1.0713 0.089 Uiso 1 1 calc R U . . .
C22 C 0.4503(3) 0.6287(3) 0.9149(2) 0.0234(10) Uani 1 1 d . . . . .
C23 C 0.5422(3) 0.6052(3) 0.9084(2) 0.0238(10) Uani 1 1 d . . . . .
C24 C 0.5558(3) 0.6625(3) 0.9342(2) 0.0251(10) Uani 1 1 d . . . . .
H24 H 0.6136 0.6554 0.9430 0.030 Uiso 1 1 calc R U . . .
C25 C 0.4744(3) 0.7196(3) 0.9581(2) 0.0245(10) Uani 1 1 d . . . . .
C26 C 0.4099(3) 0.6982(3) 0.9452(2) 0.0236(9) Uani 1 1 d . . . . .
H26 H 0.3488 0.7201 0.9627 0.028 Uiso 1 1 calc R U . . .
C27 C 0.4355(3) 1.0053(3) 0.7988(2) 0.0295(11) Uani 1 1 d . . . . .
C28 C 0.3794(3) 1.0087(3) 0.8560(2) 0.0373(12) Uani 1 1 d . . . . .
H28 H 0.3767 0.9567 0.8855 0.045 Uiso 1 1 calc R U . . .
C29 C 0.3269(4) 1.0887(3) 0.8702(3) 0.0447(13) Uani 1 1 d . . . . .
H29 H 0.2904 1.0891 0.9095 0.054 Uiso 1 1 calc R U . . .
C30 C 0.3278(3) 1.1676(3) 0.8270(3) 0.0393(12) Uani 1 1 d . . . . .
C31 C 0.3859(4) 1.1633(3) 0.7709(3) 0.0449(14) Uani 1 1 d . . . . .
H31 H 0.3899 1.2150 0.7420 0.054 Uiso 1 1 calc R U . . .
C32 C 0.4381(3) 1.0843(3) 0.7569(3) 0.0376(12) Uani 1 1 d . . . . .
H32 H 0.4761 1.0838 0.7184 0.045 Uiso 1 1 calc R U . . .
C33 C 0.2674(4) 1.2543(3) 0.8417(3) 0.0578(16) Uani 1 1 d . . . . .
H33A H 0.2323 1.2434 0.8826 0.087 Uiso 1 1 calc R U . . .
H33B H 0.3019 1.2808 0.8485 0.087 Uiso 1 1 calc R U . . .
H33C H 0.2296 1.2939 0.8032 0.087 Uiso 1 1 calc R U . . .
C34 C 0.4287(3) 0.9586(3) 0.6606(2) 0.0262(10) Uani 1 1 d . . . . .
C35 C 0.4512(3) 0.9439(3) 0.5961(2) 0.0325(11) Uani 1 1 d . . . . .
H35 H 0.5057 0.8993 0.5897 0.039 Uiso 1 1 calc R U . . .
C36 C 0.3945(3) 0.9942(3) 0.5416(2) 0.0356(12) Uani 1 1 d . . . . .
H36 H 0.4112 0.9817 0.4996 0.043 Uiso 1 1 calc R U . . .
C37 C 0.3135(3) 1.0623(3) 0.5478(2) 0.0337(11) Uani 1 1 d . . . . .
C38 C 0.2904(3) 1.0765(3) 0.6124(2) 0.0327(11) Uani 1 1 d . . . . .
H38 H 0.2360 1.1216 0.6184 0.039 Uiso 1 1 calc R U . . .
C39 C 0.3460(3) 1.0255(3) 0.6678(2) 0.0284(10) Uani 1 1 d . . . . .
H39 H 0.3279 1.0361 0.7104 0.034 Uiso 1 1 calc R U . . .
C40 C 0.2532(4) 1.1209(3) 0.4876(3) 0.0458(13) Uani 1 1 d . . . . .
H40A H 0.2005 1.1640 0.5024 0.069 Uiso 1 1 calc R U . . .
H40B H 0.2823 1.1508 0.4514 0.069 Uiso 1 1 calc R U . . .
H40C H 0.2384 1.0853 0.4706 0.069 Uiso 1 1 calc R U . . .
C41 C 0.6957(3) 0.7099(3) 0.7990(3) 0.0400(11) Uani 1 1 d . U . . .
C42 C 0.7260(4) 0.6454(3) 0.7654(3) 0.0501(13) Uani 1 1 d . U . . .
H42 H 0.6924 0.6526 0.7311 0.060 Uiso 1 1 calc R U . . .
C43 C 0.8048(4) 0.5713(4) 0.7818(3) 0.0690(17) Uani 1 1 d . U . . .
H43 H 0.8231 0.5293 0.7586 0.083 Uiso 1 1 calc R U . . .
C44 C 0.8573(4) 0.5582(5) 0.8322(4) 0.0768(18) Uani 1 1 d . U . . .
C45 C 0.8266(4) 0.6213(5) 0.8661(4) 0.0769(19) Uani 1 1 d . U . . .
H45 H 0.8601 0.6132 0.9010 0.092 Uiso 1 1 calc R U . . .
C46 C 0.7471(3) 0.6971(4) 0.8501(3) 0.0595(15) Uani 1 1 d . U . . .
H46 H 0.7288 0.7389 0.8736 0.071 Uiso 1 1 calc R U . . .
C47 C 0.9438(5) 0.4757(6) 0.8517(5) 0.125(3) Uani 1 1 d . U . . .
H47A H 0.9547 0.4394 0.8228 0.187 Uiso 1 1 calc R U . . .
H47B H 0.9909 0.4930 0.8452 0.187 Uiso 1 1 calc R U . . .
H47C H 0.9405 0.4427 0.8992 0.187 Uiso 1 1 calc R U . . .
C48 C 0.4919(3) 0.9034(3) 0.7184(2) 0.0259(10) Uani 1 1 d . . . . .
C49 C 0.5657(3) 0.8225(3) 0.7198(2) 0.0300(11) Uani 1 1 d . . . . .
H49 H 0.5880 0.7990 0.6803 0.036 Uiso 1 1 calc R U . . .
C50 C 0.6121(3) 0.7904(3) 0.7808(2) 0.0291(11) Uani 1 1 d . . . . .
C51 C 0.5644(3) 0.8515(3) 0.8183(2) 0.0325(11) Uani 1 1 d . . . . .
H51 H 0.5858 0.8513 0.8594 0.039 Uiso 1 1 calc R U . . .
C52 C 0.4917(3) 0.9225(3) 0.7803(2) 0.0291(11) Uani 1 1 d . . . . .
C53 C 0.3853(3) 0.4688(3) 0.6387(2) 0.0258(10) Uani 1 1 d . . . . .
C54 C 0.4706(3) 0.4608(3) 0.6328(2) 0.0323(11) Uani 1 1 d . . . . .
H54 H 0.4904 0.4891 0.5908 0.039 Uiso 1 1 calc R U . . .
C55 C 0.5269(3) 0.4120(3) 0.6876(2) 0.0340(11) Uani 1 1 d . . . . .
H55 H 0.5832 0.4092 0.6822 0.041 Uiso 1 1 calc R U . . .
C56 C 0.5012(3) 0.3670(3) 0.7505(2) 0.0319(11) Uani 1 1 d . . . . .
C57 C 0.4168(3) 0.3738(3) 0.7567(2) 0.0337(11) Uani 1 1 d . . . . .
H57 H 0.3981 0.3439 0.7985 0.040 Uiso 1 1 calc R U . . .
C58 C 0.3589(3) 0.4242(3) 0.7023(2) 0.0293(10) Uani 1 1 d . . . . .
H58 H 0.3021 0.4281 0.7083 0.035 Uiso 1 1 calc R U . . .
C59 C 0.5636(3) 0.3102(3) 0.8102(3) 0.0450(13) Uani 1 1 d . . . . .
H59A H 0.6191 0.3131 0.7969 0.068 Uiso 1 1 calc R U . . .
H59B H 0.5390 0.3318 0.8495 0.068 Uiso 1 1 calc R U . . .
H59C H 0.5722 0.2498 0.8222 0.068 Uiso 1 1 calc R U . . .
C60 C 0.2622(3) 0.6875(3) 0.4037(2) 0.0317(11) Uani 1 1 d . . . . .
C61 C 0.3078(3) 0.7398(3) 0.3845(2) 0.0368(12) Uani 1 1 d . . . . .
H61 H 0.3478 0.7306 0.4147 0.044 Uiso 1 1 calc R U . . .
C62 C 0.2951(4) 0.8054(3) 0.3214(3) 0.0488(14) Uani 1 1 d . . . . .
H62 H 0.3273 0.8387 0.3101 0.059 Uiso 1 1 calc R U . . .
C63 C 0.2365(4) 0.8223(4) 0.2755(3) 0.0572(17) Uani 1 1 d . . . . .
C64 C 0.1907(4) 0.7701(4) 0.2935(3) 0.0612(18) Uani 1 1 d . . . . .
H64 H 0.1499 0.7809 0.2632 0.073 Uiso 1 1 calc R U . . .
C65 C 0.2044(3) 0.7027(4) 0.3554(3) 0.0441(13) Uani 1 1 d . . . . .
H65 H 0.1749 0.6670 0.3651 0.053 Uiso 1 1 calc R U . . .
C66 C 0.2186(5) 0.8974(4) 0.2078(3) 0.092(3) Uani 1 1 d . . . . .
H66A H 0.1757 0.8987 0.1826 0.138 Uiso 1 1 calc R U . . .
H66B H 0.1967 0.9529 0.2174 0.138 Uiso 1 1 calc R U . . .
H66C H 0.2722 0.8880 0.1806 0.138 Uiso 1 1 calc R U . . .
C67 C 0.2067(3) 0.4586(3) 0.6113(2) 0.0288(10) Uani 1 1 d . . . . .
C68 C 0.2524(3) 0.3685(3) 0.6207(3) 0.0395(12) Uani 1 1 d . . . . .
H68 H 0.3096 0.3460 0.6030 0.047 Uiso 1 1 calc R U . . .
C69 C 0.2144(4) 0.3111(3) 0.6560(3) 0.0487(15) Uani 1 1 d . . . . .
H69 H 0.2472 0.2506 0.6624 0.058 Uiso 1 1 calc R U . . .
C70 C 0.1297(4) 0.3413(3) 0.6818(3) 0.0483(14) Uani 1 1 d . . . . .
C71 C 0.0817(4) 0.4321(4) 0.6719(3) 0.0519(15) Uani 1 1 d . . . . .
H71 H 0.0240 0.4545 0.6889 0.062 Uiso 1 1 calc R U . . .
C72 C 0.1205(3) 0.4897(3) 0.6361(3) 0.0425(13) Uani 1 1 d . . . . .
H72 H 0.0876 0.5504 0.6287 0.051 Uiso 1 1 calc R U . . .
C73 C 0.0879(5) 0.2788(4) 0.7205(4) 0.081(2) Uani 1 1 d . . . . .
H73A H 0.0287 0.3123 0.7344 0.121 Uiso 1 1 calc R U . . .
H73B H 0.0873 0.2476 0.6909 0.121 Uiso 1 1 calc R U . . .
H73C H 0.1214 0.2369 0.7608 0.121 Uiso 1 1 calc R U . . .
C74 C 0.2462(3) 0.5201(3) 0.5691(2) 0.0249(10) Uani 1 1 d . . . . .
C75 C 0.3256(3) 0.5218(3) 0.5788(2) 0.0252(10) Uani 1 1 d . . . . .
C76 C 0.3404(3) 0.5839(3) 0.5185(2) 0.0252(10) Uani 1 1 d . . . . .
H76 H 0.3955 0.5905 0.5070 0.030 Uiso 1 1 calc R U . . .
C77 C 0.2724(3) 0.6204(3) 0.4721(2) 0.0265(10) Uani 1 1 d . . . . .
C78 C 0.2131(3) 0.5825(3) 0.5046(2) 0.0272(10) Uani 1 1 d . . . . .
H78 H 0.1643 0.5885 0.4815 0.033 Uiso 1 1 calc R U . . .
C79 C 0.1640(3) 0.9117(3) 0.4463(2) 0.0229(9) Uani 1 1 d . . . . .
C80 C 0.1261(3) 0.9665(3) 0.3824(2) 0.0287(10) Uani 1 1 d . . . . .
H80 H 0.0741 0.9690 0.3720 0.034 Uiso 1 1 calc R U . . .
C81 C 0.1643(3) 1.0174(3) 0.3340(2) 0.0386(12) Uani 1 1 d . . . . .
H81 H 0.1368 1.0543 0.2922 0.046 Uiso 1 1 calc R U . . .
C82 C 0.2426(3) 1.0143(3) 0.3467(2) 0.0369(12) Uani 1 1 d . . . . .
C83 C 0.2813(3) 0.9592(3) 0.4095(2) 0.0320(11) Uani 1 1 d . . . . .
H83 H 0.3342 0.9555 0.4191 0.038 Uiso 1 1 calc R U . . .
C84 C 0.2422(3) 0.9089(3) 0.4590(2) 0.0273(10) Uani 1 1 d . . . . .
H84 H 0.2693 0.8730 0.5011 0.033 Uiso 1 1 calc R U . . .
C85 C 0.2853(4) 1.0693(4) 0.2934(3) 0.0628(18) Uani 1 1 d . . . . .
H85A H 0.2497 1.1034 0.2532 0.094 Uiso 1 1 calc R U . . .
H85B H 0.2904 1.1086 0.3129 0.094 Uiso 1 1 calc R U . . .
H85C H 0.3428 1.0305 0.2806 0.094 Uiso 1 1 calc R U . . .
C86 C 0.1012(3) 0.9072(3) 0.6088(2) 0.0223(9) Uani 1 1 d . . . . .
C87 C 0.0995(3) 0.9916(3) 0.5794(2) 0.0259(10) Uani 1 1 d . . . . .
H87 H 0.1002 1.0157 0.5315 0.031 Uiso 1 1 calc R U . . .
C88 C 0.0968(3) 1.0394(3) 0.6208(2) 0.0296(11) Uani 1 1 d . . . . .
H88 H 0.0958 1.0954 0.6000 0.036 Uiso 1 1 calc R U . . .
C89 C 0.0957(3) 1.0064(3) 0.6926(3) 0.0333(11) Uani 1 1 d . . . . .
C90 C 0.1001(3) 0.9216(3) 0.7221(2) 0.0335(11) Uani 1 1 d . . . . .
H90 H 0.1007 0.8973 0.7700 0.040 Uiso 1 1 calc R U . . .
C91 C 0.1037(3) 0.8724(3) 0.6806(2) 0.0280(10) Uani 1 1 d . . . . .
H91 H 0.1079 0.8152 0.7014 0.034 Uiso 1 1 calc R U . . .
C92 C 0.0896(4) 1.0606(3) 0.7379(3) 0.0515(15) Uani 1 1 d . . . . .
H92A H 0.0871 1.1171 0.7091 0.077 Uiso 1 1 calc R U . . .
H92B H 0.0374 1.0693 0.7668 0.077 Uiso 1 1 calc R U . . .
H92C H 0.1403 1.0295 0.7663 0.077 Uiso 1 1 calc R U . . .
C93 C -0.0138(3) 0.7310(3) 0.5380(2) 0.0239(10) Uani 1 1 d . . . . .
C94 C -0.0158(3) 0.7069(3) 0.4808(2) 0.0309(11) Uani 1 1 d . . . . .
H94 H 0.0116 0.7262 0.4395 0.037 Uiso 1 1 calc R U . . .
C95 C -0.0579(3) 0.6546(3) 0.4844(3) 0.0357(12) Uani 1 1 d . . . . .
H95 H -0.0573 0.6389 0.4456 0.043 Uiso 1 1 calc R U . . .
C96 C -0.1005(3) 0.6254(3) 0.5444(3) 0.0374(12) Uani 1 1 d . . . . .
C97 C -0.1019(3) 0.6519(3) 0.6002(3) 0.0396(12) Uani 1 1 d . . . . .
H97 H -0.1319 0.6348 0.6407 0.048 Uiso 1 1 calc R U . . .
C98 C -0.0597(3) 0.7035(3) 0.5974(2) 0.0292(10) Uani 1 1 d . . . . .
H98 H -0.0620 0.7201 0.6361 0.035 Uiso 1 1 calc R U . . .
C99 C -0.1423(4) 0.5652(4) 0.5483(3) 0.0618(17) Uani 1 1 d . . . . .
H99A H -0.1346 0.5543 0.5046 0.093 Uiso 1 1 calc R U . . .
H99B H -0.1150 0.5100 0.5837 0.093 Uiso 1 1 calc R U . . .
H99C H -0.2040 0.5932 0.5591 0.093 Uiso 1 1 calc R U . . .
C100 C 0.0347(3) 0.7818(3) 0.5362(2) 0.0216(9) Uani 1 1 d . . . . .
C101 C 0.0841(3) 0.8124(3) 0.4792(2) 0.0221(9) Uani 1 1 d . . . . .
H101 H 0.0844 0.8101 0.4323 0.027 Uiso 1 1 calc R U . . .
C102 C 0.1185(3) 0.8610(3) 0.4968(2) 0.0214(9) Uani 1 1 d . . . . .
C103 C 0.0911(3) 0.8598(3) 0.5667(2) 0.0214(9) Uani 1 1 d . . . . .
C104 C 0.0399(3) 0.8112(3) 0.5897(2) 0.0198(9) Uani 1 1 d . . . . .
H104 H 0.0039 0.8090 0.6325 0.024 Uiso 1 1 calc R U . . .
C105 C 1.0164(6) 0.6662(7) 0.8651(6) 0.122(3) Uani 1 1 d . U . . .
H105 H 1.0653 0.6314 0.8434 0.146 Uiso 1 1 calc R U . . .
C106 C 1.0053(6) 0.6359(7) 0.9366(6) 0.120(3) Uani 1 1 d . U . . .
H106 H 1.0452 0.5799 0.9612 0.144 Uiso 1 1 calc R U . . .
C107 C 0.9355(6) 0.6878(7) 0.9719(6) 0.133(3) Uani 1 1 d . U . . .
H107 H 0.9278 0.6682 1.0197 0.159 Uiso 1 1 calc R U . . .
C108 C 0.8769(6) 0.7722(6) 0.9310(6) 0.111(3) Uani 1 1 d . U . . .
C109 C 0.8883(6) 0.7991(7) 0.8628(6) 0.121(3) Uani 1 1 d . U . . .
H109 H 0.8491 0.8554 0.8381 0.145 Uiso 1 1 calc R U . . .
C110 C 0.9566(6) 0.7467(7) 0.8259(6) 0.125(3) Uani 1 1 d . U . . .
H110 H 0.9612 0.7653 0.7778 0.150 Uiso 1 1 calc R U . . .
C111 C 0.8022(8) 0.8283(9) 0.9641(7) 0.210(6) Uani 1 1 d . U . . .
H11D H 0.8033 0.7997 1.0131 0.315 Uiso 1 1 calc R U . . .
H11E H 0.8046 0.8840 0.9550 0.315 Uiso 1 1 calc R U . . .
H11F H 0.7489 0.8387 0.9462 0.315 Uiso 1 1 calc R U . . .
C112 C 0.3964(5) 0.2695(4) 0.4638(4) 0.081(2) Uani 1 1 d D U . . .
H112 H 0.3670 0.2636 0.4334 0.097 Uiso 1 1 calc R U . . .
C113 C 0.4322(5) 0.1998(5) 0.5233(4) 0.092(2) Uani 1 1 d D U . . .
H113 H 0.4262 0.1476 0.5329 0.110 Uiso 1 1 calc R U . . .
C114 C 0.4763(5) 0.2082(6) 0.5675(5) 0.106(2) Uani 1 1 d D U . . .
H114 H 0.5028 0.1606 0.6061 0.127 Uiso 1 1 calc R U . . .
C115 C 0.4814(5) 0.2863(6) 0.5551(4) 0.102(2) Uani 1 1 d D U . . .
H115 H 0.5087 0.2940 0.5858 0.123 Uiso 1 1 calc R U . . .
C116 C 0.4457(4) 0.3519(5) 0.4968(4) 0.0768(18) Uani 1 1 d D U . . .
H116 H 0.4497 0.4050 0.4880 0.092 Uiso 1 1 calc R U . . .
C117 C 0.4042(4) 0.3452(4) 0.4502(3) 0.0637(15) Uani 1 1 d D U . . .
C118 C 0.3690(6) 0.4220(6) 0.3856(4) 0.128(3) Uani 1 1 d . U . . .
H11A H 0.3812 0.4695 0.3857 0.192 Uiso 1 1 calc R U . . .
H11B H 0.3967 0.4030 0.3457 0.192 Uiso 1 1 calc R U . . .
H11C H 0.3065 0.4423 0.3844 0.192 Uiso 1 1 calc R U . . .
C119 C -0.0576(8) 1.1603(9) 1.0681(6) 0.182(5) Uani 1 1 d . U . . .
H11G H -0.0609 1.1191 1.1121 0.274 Uiso 1 1 calc R U . . .
H11H H -0.0444 1.2040 1.0749 0.274 Uiso 1 1 calc R U . . .
H11I H -0.1129 1.1891 1.0457 0.274 Uiso 1 1 calc R U . . .
C120 C 0.0149(6) 1.1104(8) 1.0230(5) 0.110(3) Uani 1 1 d . U . . .
C121 C 0.0361(6) 1.1498(7) 0.9578(5) 0.119(3) Uani 1 1 d . U . . .
H121 H 0.0072 1.2112 0.9394 0.143 Uiso 1 1 calc R U . . .
C122 C 0.1010(6) 1.1001(7) 0.9170(5) 0.108(3) Uani 1 1 d . U . . .
H122 H 0.1141 1.1282 0.8721 0.129 Uiso 1 1 calc R U . . .
C123 C 0.1446(5) 1.0090(7) 0.9449(5) 0.107(3) Uani 1 1 d . U . . .
H123 H 0.1879 0.9748 0.9191 0.128 Uiso 1 1 calc R U . . .
C124 C 0.1231(6) 0.9701(8) 1.0108(5) 0.117(3) Uani 1 1 d . U . . .
H124 H 0.1511 0.9087 1.0296 0.141 Uiso 1 1 calc R U . . .
C125 C 0.0603(6) 1.0203(7) 1.0503(5) 0.114(3) Uani 1 1 d . U . . .
H125 H 0.0488 0.9925 1.0958 0.136 Uiso 1 1 calc R U . . .
Cl1 Cl 0.17529(8) 0.62247(7) 0.70727(5) 0.0323(3) Uani 1 1 d . . . . .
Cl2 Cl 0.32082(7) 0.72114(7) 0.60321(6) 0.0289(2) Uani 1 1 d . . . . .
Cl3 Cl 0.45366(7) 0.70732(7) 0.72946(6) 0.0311(3) Uani 1 1 d . . . . .
Cl4 Cl 0.29788(7) 0.87621(7) 0.81138(6) 0.0331(3) Uani 1 1 d . . . . .
Dy1 Dy 0.46445(2) 0.77252(2) 0.82150(2) 0.02337(6) Uani 1 1 d . . . . .
Dy2 Dy 0.19930(2) 0.68738(2) 0.57566(2) 0.02067(6) Uani 1 1 d . . . . .
K1 K 0.37165(7) 0.57834(6) 0.74241(5) 0.0299(2) Uani 1 1 d . . . . .
K2 K 0.29486(7) 0.87625(6) 0.65525(5) 0.0317(2) Uani 1 1 d . . . . .

loop_
_atom_site_aniso_label
_atom_site_aniso_U_11
_atom_site_aniso_U_22
_atom_site_aniso_U_33
_atom_site_aniso_U_23
_atom_site_aniso_U_13
_atom_site_aniso_U_12
C1 0.033(3) 0.024(2) 0.014(2) -0.0060(18) 0.0028(18) -0.015(2)
C2 0.035(3) 0.018(2) 0.025(2) -0.0059(19) 0.000(2) -0.013(2)
C3 0.031(3) 0.031(3) 0.029(3) -0.009(2) 0.000(2) -0.015(2)
C4 0.044(3) 0.030(3) 0.018(2) -0.006(2) -0.001(2) -0.023(2)
C5 0.042(3) 0.020(2) 0.017(2) -0.0049(18) 0.000(2) -0.014(2)
C6 0.032(3) 0.025(2) 0.015(2) -0.0028(18) 0.0008(19) -0.011(2)
C7 0.052(3) 0.038(3) 0.052(3) -0.017(3) 0.000(3) -0.028(3)
C8 0.033(3) 0.026(2) 0.020(2) -0.0025(19) 0.000(2) -0.013(2)
C9 0.037(3) 0.034(3) 0.031(3) -0.009(2) -0.004(2) -0.012(2)
C10 0.051(4) 0.058(4) 0.048(4) -0.029(3) -0.006(3) -0.010(3)
C11 0.055(4) 0.063(4) 0.064(4) -0.044(4) -0.004(3) 0.003(3)
C12 0.046(4) 0.057(4) 0.056(4) -0.024(3) -0.015(3) 0.006(3)
C13 0.039(3) 0.041(3) 0.030(3) -0.015(2) -0.002(2) -0.011(2)
C14 0.083(6) 0.130(8) 0.156(9) -0.111(7) -0.051(6) 0.050(5)
C15 0.046(3) 0.019(2) 0.017(2) 0.0005(18) -0.009(2) -0.015(2)
C16 0.042(3) 0.028(2) 0.021(2) -0.004(2) -0.004(2) -0.018(2)
C17 0.051(3) 0.027(3) 0.023(3) -0.007(2) -0.002(2) -0.012(2)
C18 0.066(4) 0.030(3) 0.026(3) -0.005(2) -0.011(2) -0.026(3)
C19 0.057(4) 0.037(3) 0.040(3) -0.006(2) -0.012(3) -0.027(3)
C20 0.041(3) 0.027(2) 0.035(3) -0.004(2) -0.009(2) -0.016(2)
C21 0.093(5) 0.053(4) 0.054(4) -0.026(3) -0.001(3) -0.042(4)
C22 0.034(3) 0.017(2) 0.017(2) -0.0010(17) -0.0024(19) -0.012(2)
C23 0.032(3) 0.024(2) 0.015(2) -0.0022(18) -0.0020(18) -0.014(2)
C24 0.030(3) 0.021(2) 0.020(2) 0.0008(18) -0.0060(19) -0.011(2)
C25 0.032(3) 0.020(2) 0.019(2) 0.0001(18) -0.0067(19) -0.012(2)
C26 0.032(3) 0.020(2) 0.018(2) -0.0043(18) 0.0015(19) -0.011(2)
C27 0.039(3) 0.028(2) 0.026(3) -0.002(2) -0.013(2) -0.018(2)
C28 0.058(3) 0.026(3) 0.032(3) -0.006(2) 0.001(2) -0.024(3)
C29 0.059(4) 0.045(3) 0.040(3) -0.020(3) 0.007(3) -0.028(3)
C30 0.047(3) 0.028(3) 0.048(3) -0.013(2) -0.011(3) -0.017(2)
C31 0.069(4) 0.030(3) 0.042(3) 0.001(2) -0.007(3) -0.032(3)
C32 0.058(3) 0.026(3) 0.035(3) -0.005(2) 0.000(2) -0.027(3)
C33 0.069(4) 0.034(3) 0.070(4) -0.022(3) 0.001(3) -0.018(3)
C34 0.031(3) 0.024(2) 0.027(3) -0.0044(19) -0.001(2) -0.017(2)
C35 0.033(3) 0.028(3) 0.032(3) -0.007(2) 0.002(2) -0.012(2)
C36 0.046(3) 0.039(3) 0.022(3) -0.005(2) -0.005(2) -0.019(3)
C37 0.042(3) 0.026(3) 0.030(3) -0.001(2) -0.010(2) -0.014(2)
C38 0.035(3) 0.023(2) 0.041(3) -0.011(2) -0.007(2) -0.010(2)
C39 0.039(3) 0.024(2) 0.026(3) -0.008(2) -0.001(2) -0.017(2)
C40 0.056(4) 0.038(3) 0.037(3) -0.009(2) -0.014(3) -0.012(3)
C41 0.020(2) 0.043(3) 0.041(3) 0.004(2) 0.0039(19) -0.014(2)
C42 0.043(3) 0.042(3) 0.039(3) 0.004(2) 0.001(2) -0.009(2)
C43 0.047(3) 0.059(3) 0.055(3) 0.005(3) 0.006(2) -0.004(2)
C44 0.040(3) 0.075(4) 0.073(4) -0.002(3) -0.002(3) -0.003(3)
C45 0.040(3) 0.079(4) 0.077(4) -0.001(3) -0.016(3) -0.009(3)
C46 0.035(3) 0.063(3) 0.066(3) -0.002(3) -0.012(2) -0.019(2)
C47 0.064(4) 0.108(6) 0.128(7) -0.018(5) -0.021(4) 0.019(4)
C48 0.033(3) 0.023(2) 0.024(2) -0.0043(19) -0.001(2) -0.017(2)
C49 0.030(3) 0.032(3) 0.027(3) -0.005(2) 0.005(2) -0.018(2)
C50 0.028(3) 0.031(3) 0.028(3) 0.000(2) -0.001(2) -0.019(2)
C51 0.042(3) 0.035(3) 0.028(3) 0.001(2) -0.008(2) -0.027(2)
C52 0.036(3) 0.024(2) 0.030(3) -0.001(2) -0.001(2) -0.020(2)
C53 0.029(3) 0.017(2) 0.031(3) -0.0110(19) 0.000(2) -0.007(2)
C54 0.035(3) 0.030(3) 0.025(3) -0.005(2) 0.000(2) -0.011(2)
C55 0.022(3) 0.037(3) 0.040(3) -0.014(2) -0.002(2) -0.008(2)
C56 0.039(3) 0.021(2) 0.026(3) -0.007(2) -0.004(2) -0.004(2)
C57 0.040(3) 0.021(2) 0.031(3) -0.004(2) -0.001(2) -0.009(2)
C58 0.034(3) 0.021(2) 0.034(3) -0.006(2) -0.003(2) -0.014(2)
C59 0.042(3) 0.037(3) 0.038(3) -0.004(2) -0.006(2) -0.005(3)
C60 0.035(3) 0.031(3) 0.020(2) -0.015(2) 0.005(2) -0.004(2)
C61 0.042(3) 0.030(3) 0.027(3) -0.009(2) 0.006(2) -0.008(2)
C62 0.066(4) 0.036(3) 0.029(3) -0.007(2) 0.012(3) -0.016(3)
C63 0.076(4) 0.044(3) 0.025(3) -0.007(3) 0.003(3) -0.007(3)
C64 0.063(4) 0.077(5) 0.023(3) -0.023(3) -0.012(3) -0.003(4)
C65 0.048(3) 0.055(3) 0.028(3) -0.022(3) 0.001(2) -0.016(3)
C66 0.141(7) 0.063(4) 0.027(3) 0.005(3) -0.005(4) -0.020(5)
C67 0.033(3) 0.021(2) 0.035(3) -0.006(2) -0.009(2) -0.013(2)
C68 0.038(3) 0.025(3) 0.055(3) -0.012(2) -0.008(3) -0.011(2)
C69 0.063(4) 0.022(3) 0.064(4) -0.004(3) -0.021(3) -0.020(3)
C70 0.061(4) 0.036(3) 0.055(4) -0.001(3) -0.015(3) -0.030(3)
C71 0.041(3) 0.053(4) 0.062(4) -0.020(3) 0.006(3) -0.021(3)
C72 0.042(3) 0.021(2) 0.061(4) -0.008(2) 0.001(3) -0.015(2)
C73 0.105(6) 0.065(4) 0.084(5) 0.005(4) -0.009(4) -0.064(4)
C74 0.034(3) 0.019(2) 0.026(2) -0.0111(19) 0.001(2) -0.012(2)
C75 0.029(3) 0.020(2) 0.025(2) -0.0091(19) -0.0027(19) -0.008(2)
C76 0.024(2) 0.024(2) 0.026(2) -0.0123(19) 0.0059(19) -0.008(2)
C77 0.034(3) 0.023(2) 0.023(2) -0.0133(19) 0.003(2) -0.009(2)
C78 0.032(3) 0.030(2) 0.026(2) -0.016(2) -0.001(2) -0.013(2)
C79 0.030(3) 0.015(2) 0.021(2) -0.0052(18) 0.0005(19) -0.0088(19)
C80 0.025(2) 0.026(2) 0.032(3) -0.004(2) 0.002(2) -0.012(2)
C81 0.042(3) 0.034(3) 0.029(3) 0.006(2) -0.004(2) -0.017(2)
C82 0.043(3) 0.036(3) 0.031(3) -0.003(2) 0.006(2) -0.024(2)
C83 0.032(3) 0.033(3) 0.035(3) -0.009(2) 0.001(2) -0.018(2)
C84 0.030(3) 0.028(2) 0.022(2) -0.0025(19) -0.0015(19) -0.013(2)
C85 0.064(4) 0.070(4) 0.052(4) 0.010(3) 0.004(3) -0.050(4)
C86 0.021(2) 0.019(2) 0.027(2) -0.0098(19) 0.0013(18) -0.0075(18)
C87 0.024(2) 0.018(2) 0.032(3) -0.0048(19) -0.002(2) -0.0081(19)
C88 0.027(3) 0.016(2) 0.048(3) -0.011(2) -0.005(2) -0.009(2)
C89 0.036(3) 0.030(3) 0.041(3) -0.019(2) -0.004(2) -0.013(2)
C90 0.041(3) 0.033(3) 0.027(3) -0.011(2) -0.001(2) -0.016(2)
C91 0.035(3) 0.021(2) 0.027(3) -0.007(2) 0.000(2) -0.012(2)
C92 0.058(4) 0.041(3) 0.064(4) -0.033(3) -0.007(3) -0.014(3)
C93 0.025(2) 0.016(2) 0.026(2) -0.0010(18) -0.0067(19) -0.0071(19)
C94 0.035(3) 0.028(2) 0.032(3) -0.008(2) -0.003(2) -0.015(2)
C95 0.038(3) 0.032(3) 0.041(3) -0.015(2) -0.012(2) -0.012(2)
C96 0.038(3) 0.026(3) 0.053(3) -0.005(2) -0.012(3) -0.019(2)
C97 0.036(3) 0.038(3) 0.041(3) 0.002(2) -0.006(2) -0.021(2)
C98 0.031(3) 0.026(2) 0.031(3) -0.005(2) -0.006(2) -0.013(2)
C99 0.066(4) 0.056(4) 0.086(5) -0.022(3) -0.007(4) -0.043(3)
C100 0.021(2) 0.014(2) 0.027(2) -0.0023(18) -0.0015(18) -0.0083(18)
C101 0.028(2) 0.018(2) 0.018(2) -0.0014(17) -0.0059(18) -0.0087(19)
C102 0.026(2) 0.017(2) 0.020(2) -0.0030(18) -0.0029(18) -0.0101(19)
C103 0.027(2) 0.013(2) 0.022(2) -0.0045(17) 0.0004(18) -0.0076(18)
C104 0.022(2) 0.020(2) 0.016(2) -0.0042(17) 0.0031(17) -0.0096(19)
C105 0.078(5) 0.139(7) 0.161(6) -0.056(5) -0.023(5) -0.043(5)
C106 0.068(5) 0.116(6) 0.158(6) -0.048(5) -0.025(5) -0.012(4)
C107 0.090(5) 0.121(6) 0.139(6) -0.033(5) -0.027(4) -0.002(4)
C108 0.068(5) 0.105(6) 0.131(5) -0.032(4) -0.019(4) -0.010(4)
C109 0.098(6) 0.125(7) 0.131(6) -0.031(5) -0.020(4) -0.039(5)
C110 0.080(5) 0.132(7) 0.157(7) -0.047(5) -0.017(4) -0.032(4)
C111 0.127(8) 0.215(12) 0.208(11) -0.097(10) 0.001(7) 0.013(8)
C112 0.098(5) 0.072(3) 0.093(4) -0.053(3) 0.035(4) -0.046(4)
C113 0.099(5) 0.053(4) 0.112(5) -0.036(3) 0.046(4) -0.034(4)
C114 0.075(5) 0.104(5) 0.103(5) -0.037(4) 0.036(4) -0.019(4)
C115 0.073(5) 0.129(5) 0.093(5) -0.043(4) 0.029(4) -0.039(4)
C116 0.079(4) 0.089(5) 0.089(4) -0.042(3) 0.035(3) -0.060(4)
C117 0.058(4) 0.056(3) 0.076(4) -0.038(3) 0.030(3) -0.022(3)
C118 0.117(7) 0.101(5) 0.088(5) -0.016(4) 0.037(4) -0.005(5)
C119 0.172(9) 0.237(12) 0.156(9) -0.103(9) 0.060(8) -0.094(8)
C120 0.107(6) 0.154(6) 0.071(4) -0.028(4) -0.005(4) -0.063(5)
C121 0.106(6) 0.147(7) 0.084(5) -0.022(4) -0.002(4) -0.046(5)
C122 0.090(5) 0.149(6) 0.074(5) -0.020(4) -0.010(4) -0.051(4)
C123 0.068(5) 0.145(6) 0.095(5) -0.025(4) -0.009(4) -0.041(4)
C124 0.088(6) 0.161(7) 0.101(5) -0.023(4) -0.011(4) -0.062(5)
C125 0.094(6) 0.161(6) 0.086(5) -0.019(4) -0.013(4) -0.064(5)
Cl1 0.0433(7) 0.0280(6) 0.0197(6) -0.0035(5) 0.0014(5) -0.0139(5)
Cl2 0.0360(6) 0.0256(6) 0.0278(6) -0.0051(5) -0.0073(5) -0.0153(5)
Cl3 0.0389(7) 0.0293(6) 0.0275(6) -0.0062(5) -0.0073(5) -0.0159(5)
Cl4 0.0314(6) 0.0285(6) 0.0356(7) -0.0056(5) -0.0031(5) -0.0117(5)
Dy1 0.02889(13) 0.02136(11) 0.02098(12) -0.00152(9) -0.00343(9) -0.01420(10)
Dy2 0.02759(12) 0.01650(11) 0.01766(11) -0.00457(8) -0.00163(8) -0.00929(9)
K1 0.0433(6) 0.0240(5) 0.0229(5) -0.0043(4) -0.0045(4) -0.0155(5)
K2 0.0357(6) 0.0234(5) 0.0376(6) -0.0071(4) -0.0093(5) -0.0126(5)

loop_
_atom_type_symbol
_atom_type_description
_atom_type_scat_dispersion_real
_atom_type_scat_dispersion_imag
_atom_type_scat_source
C C 0.0033 0.0016 'International Tables Vol C Tables 4.2.6.8 and 6.1.1.4'
H H 0.0000 0.0000 'International Tables Vol C Tables 4.2.6.8 and 6.1.1.4'
Cl Cl 0.1484 0.1585 'International Tables Vol C Tables 4.2.6.8 and 6.1.1.4'
Dy Dy -0.1892 4.4098 'International Tables Vol C Tables 4.2.6.8 and 6.1.1.4'
K K 0.2009 0.2494 'International Tables Vol C Tables 4.2.6.8 and 6.1.1.4'

loop_
_geom_angle_atom_site_label_1
_geom_angle_atom_site_label_2
_geom_angle_atom_site_label_3
_geom_angle
_geom_angle_site_symmetry_1
_geom_angle_site_symmetry_3
_geom_angle_publ_flag
C6 C1 C2 117.3(4) . . ?
C6 C1 C22 122.7(4) . . ?
C2 C1 C22 119.8(4) . . ?
C6 C1 K1 77.5(2) . . ?
C2 C1 K1 70.5(2) . . ?
C22 C1 K1 126.2(3) . . ?
C3 C2 C1 121.2(4) . . ?
C3 C2 K1 72.9(2) . . ?
C1 C2 K1 85.8(2) . . ?
C3 C2 H2 119.4 . . ?
C1 C2 H2 119.4 . . ?
K1 C2 H2 112.0 . . ?
C2 C3 C4 121.2(4) . . ?
C2 C3 K1 82.2(3) . . ?
C4 C3 K1 78.6(3) . . ?
C2 C3 H3 119.4 . . ?
C4 C3 H3 119.4 . . ?
K1 C3 H3 109.8 . . ?
C5 C4 C3 117.1(4) . . ?
C5 C4 C7 121.3(4) . . ?
C3 C4 C7 121.6(4) . . ?
C5 C4 K1 81.7(2) . . ?
C3 C4 K1 76.1(3) . . ?
C7 C4 K1 112.6(3) . . ?
C4 C5 C6 122.3(4) . . ?
C4 C5 K1 73.7(2) . . ?
C6 C5 K1 84.4(2) . . ?
C4 C5 H5 118.9 . . ?
C6 C5 H5 118.9 . . ?
K1 C5 H5 113.0 . . ?
C5 C6 C1 120.8(4) . . ?
C5 C6 K1 72.0(2) . . ?
C1 C6 K1 79.3(2) . . ?
C5 C6 H6 119.6 . . ?
C1 C6 H6 119.6 . . ?
K1 C6 H6 120.1 . . ?
C4 C7 H7A 109.5 . . ?
C4 C7 H7B 109.5 . . ?
H7A C7 H7B 109.5 . . ?
C4 C7 H7C 109.5 . . ?
H7A C7 H7C 109.5 . . ?
H7B C7 H7C 109.5 . . ?
C13 C8 C9 117.6(4) . . ?
C13 C8 C23 118.1(4) . . ?
C9 C8 C23 124.3(4) . . ?
C10 C9 C8 121.3(5) . . ?
C10 C9 H9 119.3 . . ?
C8 C9 H9 119.3 . . ?
C9 C10 C11 121.3(5) . . ?
C9 C10 H10 119.4 . . ?
C11 C10 H10 119.4 . . ?
C12 C11 C10 117.6(5) . . ?
C12 C11 C14 120.9(6) . . ?
C10 C11 C14 121.5(5) . . ?
C11 C12 C13 121.1(5) . . ?
C11 C12 H12 119.4 . . ?
C13 C12 H12 119.4 . . ?
C8 C13 C12 121.1(5) . . ?
C8 C13 H13 119.4 . . ?
C12 C13 H13 119.4 . . ?
C11 C14 H14A 109.5 . . ?
C11 C14 H14B 109.5 . . ?
H14A C14 H14B 109.5 . . ?
C11 C14 H14C 109.5 . . ?
H14A C14 H14C 109.5 . . ?
H14B C14 H14C 109.5 . . ?
C16 C15 C20 117.3(4) . . ?
C16 C15 C25 121.4(4) . . ?
C20 C15 C25 121.3(4) . . ?
C15 C16 C17 121.3(4) . . ?
C15 C16 H16 119.4 . . ?
C17 C16 H16 119.4 . . ?
C16 C17 C18 120.9(5) . . ?
C16 C17 H17 119.5 . . ?
C18 C17 H17 119.5 . . ?
C19 C18 C17 117.9(4) . . ?
C19 C18 C21 121.6(5) . . ?
C17 C18 C21 120.5(5) . . ?
C18 C19 C20 121.7(5) . . ?
C18 C19 H19 119.1 . . ?
C20 C19 H19 119.1 . . ?
C19 C20 C15 120.9(5) . . ?
C19 C20 H20 119.6 . . ?
C15 C20 H20 119.6 . . ?
C18 C21 H21A 109.5 . . ?
C18 C21 H21B 109.5 . . ?
H21A C21 H21B 109.5 . . ?
C18 C21 H21C 109.5 . . ?
H21A C21 H21C 109.5 . . ?
H21B C21 H21C 109.5 . . ?
C26 C22 C23 107.9(4) . . ?
C26 C22 C1 122.0(4) . . ?
C23 C22 C1 129.8(4) . . ?
C26 C22 Dy1 73.0(2) . . ?
C23 C22 Dy1 75.2(2) . . ?
C1 C22 Dy1 122.9(3) . . ?
C24 C23 C22 106.7(4) . . ?
C24 C23 C8 122.5(4) . . ?
C22 C23 C8 130.3(4) . . ?
C24 C23 Dy1 72.2(2) . . ?
C22 C23 Dy1 74.3(2) . . ?
C8 C23 Dy1 124.9(3) . . ?
C23 C24 C25 109.6(4) . . ?
C23 C24 Dy1 77.1(2) . . ?
C25 C24 Dy1 74.5(2) . . ?
C23 C24 H24 124.6 . . ?
C25 C24 H24 124.6 . . ?
Dy1 C24 H24 124.6 . . ?
C26 C25 C24 106.2(4) . . ?
C26 C25 C15 126.7(4) . . ?
C24 C25 C15 127.0(4) . . ?
C26 C25 Dy1 74.7(2) . . ?
C24 C25 Dy1 74.4(2) . . ?
C15 C25 Dy1 118.2(3) . . ?
C22 C26 C25 109.5(4) . . ?
C22 C26 Dy1 76.5(2) . . ?
C25 C26 Dy1 74.4(2) . . ?
C22 C26 H26 124.7 . . ?
C25 C26 H26 124.7 . . ?
Dy1 C26 H26 124.7 . . ?
C28 C27 C32 117.4(4) . . ?
C28 C27 C52 123.4(4) . . ?
C32 C27 C52 119.2(4) . . ?
C27 C28 C29 120.9(4) . . ?
C27 C28 H28 119.6 . . ?
C29 C28 H28 119.6 . . ?
C30 C29 C28 121.4(5) . . ?
C30 C29 H29 119.3 . . ?
C28 C29 H29 119.3 . . ?
C31 C30 C29 117.4(5) . . ?
C31 C30 C33 122.1(5) . . ?
C29 C30 C33 120.5(5) . . ?
C32 C31 C30 121.3(4) . . ?
C32 C31 H31 119.4 . . ?
C30 C31 H31 119.4 . . ?
C31 C32 C27 121.6(5) . . ?
C31 C32 H32 119.2 . . ?
C27 C32 H32 119.2 . . ?
C30 C33 H33A 109.5 . . ?
C30 C33 H33B 109.5 . . ?
H33A C33 H33B 109.5 . . ?
C30 C33 H33C 109.5 . . ?
H33A C33 H33C 109.5 . . ?
H33B C33 H33C 109.5 . . ?
C39 C34 C35 117.0(4) . . ?
C39 C34 C48 122.9(4) . . ?
C35 C34 C48 120.1(4) . . ?
C39 C34 K2 76.9(2) . . ?
C35 C34 K2 78.8(3) . . ?
C48 C34 K2 113.5(2) . . ?
C36 C35 C34 121.5(5) . . ?
C36 C35 K2 80.3(3) . . ?
C34 C35 K2 76.7(2) . . ?
C36 C35 H35 119.3 . . ?
C34 C35 H35 119.3 . . ?
K2 C35 H35 114.1 . . ?
C35 C36 C37 121.8(5) . . ?
C35 C36 K2 75.7(3) . . ?
C37 C36 K2 80.5(3) . . ?
C35 C36 H36 119.1 . . ?
C37 C36 H36 119.1 . . ?
K2 C36 H36 115.1 . . ?
C36 C37 C38 116.9(4) . . ?
C36 C37 C40 122.3(4) . . ?
C38 C37 C40 120.8(4) . . ?
C36 C37 K2 76.0(3) . . ?
C38 C37 K2 74.9(3) . . ?
C40 C37 K2 120.1(3) . . ?
C39 C38 C37 121.9(4) . . ?
C39 C38 K2 74.8(2) . . ?
C37 C38 K2 81.3(3) . . ?
C39 C38 H38 119.1 . . ?
C37 C38 H38 119.1 . . ?
K2 C38 H38 115.2 . . ?
C38 C39 C34 120.9(4) . . ?
C38 C39 K2 81.0(2) . . ?
C34 C39 K2 78.4(2) . . ?
C38 C39 H39 119.5 . . ?
C34 C39 H39 119.5 . . ?
K2 C39 H39 111.3 . . ?
C37 C40 H40A 109.5 . . ?
C37 C40 H40B 109.5 . . ?
H40A C40 H40B 109.5 . . ?
C37 C40 H40C 109.5 . . ?
H40A C40 H40C 109.5 . . ?
H40B C40 H40C 109.5 . . ?
C46 C41 C42 117.9(5) . . ?
C46 C41 C50 120.4(5) . . ?
C42 C41 C50 121.7(5) . . ?
C43 C42 C41 121.4(6) . . ?
C43 C42 H42 119.3 . . ?
C41 C42 H42 119.3 . . ?
C42 C43 C44 121.3(7) . . ?
C42 C43 H43 119.3 . . ?
C44 C43 H43 119.3 . . ?
C45 C44 C43 117.3(6) . . ?
C45 C44 C47 121.0(7) . . ?
C43 C44 C47 121.8(8) . . ?
C44 C45 C46 122.3(7) . . ?
C44 C45 H45 118.8 . . ?
C46 C45 H45 118.8 . . ?
C41 C46 C45 119.8(7) . . ?
C41 C46 H46 120.1 . . ?
C45 C46 H46 120.1 . . ?
C44 C47 H47A 109.5 . . ?
C44 C47 H47B 109.5 . . ?
H47A C47 H47B 109.5 . . ?
C44 C47 H47C 109.5 . . ?
H47A C47 H47C 109.5 . . ?
H47B C47 H47C 109.5 . . ?
C49 C48 C52 107.3(4) . . ?
C49 C48 C34 125.0(4) . . ?
C52 C48 C34 127.7(4) . . ?
C49 C48 Dy1 72.1(2) . . ?
C52 C48 Dy1 75.6(2) . . ?
C34 C48 Dy1 119.5(3) . . ?
C48 C49 C50 109.6(4) . . ?
C48 C49 Dy1 77.5(2) . . ?
C50 C49 Dy1 74.3(2) . . ?
C48 C49 H49 124.6 . . ?
C50 C49 H49 124.6 . . ?
Dy1 C49 H49 124.6 . . ?
C51 C50 C49 106.4(4) . . ?
C51 C50 C41 128.0(4) . . ?
C49 C50 C41 125.6(5) . . ?
C51 C50 Dy1 74.8(2) . . ?
C49 C50 Dy1 74.8(2) . . ?
C41 C50 Dy1 117.6(3) . . ?
C52 C51 C50 109.9(4) . . ?
C52 C51 Dy1 78.4(2) . . ?
C50 C51 Dy1 74.3(2) . . ?
C52 C51 H51 124.4 . . ?
C50 C51 H51 124.4 . . ?
Dy1 C51 H51 124.4 . . ?
C51 C52 C48 106.9(4) . . ?
C51 C52 C27 124.4(4) . . ?
C48 C52 C27 128.3(4) . . ?
C51 C52 Dy1 71.4(2) . . ?
C48 C52 Dy1 74.0(2) . . ?
C27 C52 Dy1 126.2(3) . . ?
C54 C53 C58 117.2(4) . . ?
C54 C53 C75 120.8(4) . . ?
C58 C53 C75 122.0(4) . . ?
C54 C53 K1 79.5(3) . . ?
C58 C53 K1 76.0(2) . . ?
C75 C53 K1 114.9(3) . . ?
C55 C54 C53 121.6(4) . . ?
C55 C54 K1 78.8(3) . . ?
C53 C54 K1 76.1(3) . . ?
C55 C54 H54 119.2 . . ?
C53 C54 H54 119.2 . . ?
K1 C54 H54 116.4 . . ?
C54 C55 C56 121.3(4) . . ?
C54 C55 K1 77.3(3) . . ?
C56 C55 K1 78.1(3) . . ?
C54 C55 H55 119.3 . . ?
C56 C55 H55 119.3 . . ?
K1 C55 H55 115.8 . . ?
C57 C56 C55 117.6(4) . . ?
C57 C56 C59 120.6(4) . . ?
C55 C56 C59 121.8(4) . . ?
C57 C56 K1 75.2(3) . . ?
C55 C56 K1 77.9(3) . . ?
C59 C56 K1 117.8(3) . . ?
C56 C57 C58 121.7(4) . . ?
C56 C57 K1 80.7(3) . . ?
C58 C57 K1 76.1(2) . . ?
C56 C57 H57 119.2 . . ?
C58 C57 H57 119.2 . . ?
K1 C57 H57 114.3 . . ?
C57 C58 C53 120.6(4) . . ?
C57 C58 K1 79.2(3) . . ?
C53 C58 K1 79.3(2) . . ?
C57 C58 H58 119.7 . . ?
C53 C58 H58 119.7 . . ?
K1 C58 H58 112.2 . . ?
C56 C59 H59A 109.5 . . ?
C56 C59 H59B 109.5 . . ?
H59A C59 H59B 109.5 . . ?
C56 C59 H59C 109.5 . . ?
H59A C59 H59C 109.5 . . ?
H59B C59 H59C 109.5 . . ?
C61 C60 C65 116.9(5) . . ?
C61 C60 C77 121.8(4) . . ?
C65 C60 C77 121.3(4) . . ?
C62 C61 C60 121.7(5) . . ?
C62 C61 H61 119.2 . . ?
C60 C61 H61 119.2 . . ?
C63 C62 C61 121.4(6) . . ?
C63 C62 H62 119.3 . . ?
C61 C62 H62 119.3 . . ?
C62 C63 C64 117.8(5) . . ?
C62 C63 C66 121.8(6) . . ?
C64 C63 C66 120.4(6) . . ?
C65 C64 C63 121.5(5) . . ?
C65 C64 H64 119.2 . . ?
C63 C64 H64 119.2 . . ?
C64 C65 C60 120.6(5) . . ?
C64 C65 H65 119.7 . . ?
C60 C65 H65 119.7 . . ?
C63 C66 H66A 109.5 . . ?
C63 C66 H66B 109.5 . . ?
H66A C66 H66B 109.5 . . ?
C63 C66 H66C 109.5 . . ?
H66A C66 H66C 109.5 . . ?
H66B C66 H66C 109.5 . . ?
C68 C67 C72 117.5(4) . . ?
C68 C67 C74 120.4(4) . . ?
C72 C67 C74 121.8(4) . . ?
C67 C68 C69 121.1(5) . . ?
C67 C68 H68 119.5 . . ?
C69 C68 H68 119.5 . . ?
C70 C69 C68 121.6(5) . . ?
C70 C69 H69 119.2 . . ?
C68 C69 H69 119.2 . . ?
C69 C70 C71 118.4(5) . . ?
C69 C70 C73 121.8(5) . . ?
C71 C70 C73 119.8(6) . . ?
C70 C71 C72 119.6(5) . . ?
C70 C71 H71 120.2 . . ?
C72 C71 H71 120.2 . . ?
C67 C72 C71 121.7(5) . . ?
C67 C72 H72 119.2 . . ?
C71 C72 H72 119.2 . . ?
C70 C73 H73A 109.5 . . ?
C70 C73 H73B 109.5 . . ?
H73A C73 H73B 109.5 . . ?
C70 C73 H73C 109.5 . . ?
H73A C73 H73C 109.5 . . ?
H73B C73 H73C 109.5 . . ?
C78 C74 C75 107.4(4) . . ?
C78 C74 C67 122.8(4) . . ?
C75 C74 C67 129.4(4) . . ?
C78 C74 Dy2 71.1(2) . . ?
C75 C74 Dy2 73.9(2) . . ?
C67 C74 Dy2 126.0(3) . . ?
C76 C75 C74 106.9(4) . . ?
C76 C75 C53 124.6(4) . . ?
C74 C75 C53 128.5(4) . . ?
C76 C75 Dy2 71.6(2) . . ?
C74 C75 Dy2 76.0(2) . . ?
C53 C75 Dy2 118.9(3) . . ?
C77 C76 C75 109.5(4) . . ?
C77 C76 Dy2 74.3(2) . . ?
C75 C76 Dy2 77.7(2) . . ?
C77 C76 H76 124.6 . . ?
C75 C76 H76 124.6 . . ?
Dy2 C76 H76 124.6 . . ?
C76 C77 C78 106.7(4) . . ?
C76 C77 C60 127.2(4) . . ?
C78 C77 C60 126.1(4) . . ?
C76 C77 Dy2 74.9(2) . . ?
C78 C77 Dy2 75.1(2) . . ?
C60 C77 Dy2 114.3(3) . . ?
C74 C78 C77 109.4(4) . . ?
C74 C78 Dy2 78.7(2) . . ?
C77 C78 Dy2 73.9(2) . . ?
C74 C78 H78 124.6 . . ?
C77 C78 H78 124.6 . . ?
Dy2 C78 H78 124.6 . . ?
C84 C79 C80 117.2(4) . . ?
C84 C79 C102 123.9(4) . . ?
C80 C79 C102 118.9(4) . . ?
C81 C80 C79 121.4(4) . . ?
C81 C80 H80 119.3 . . ?
C79 C80 H80 119.3 . . ?
C82 C81 C80 121.2(4) . . ?
C82 C81 H81 119.4 . . ?
C80 C81 H81 119.4 . . ?
C83 C82 C81 117.8(4) . . ?
C83 C82 C85 120.8(5) . . ?
C81 C82 C85 121.5(4) . . ?
C82 C83 C84 121.2(4) . . ?
C82 C83 H83 119.4 . . ?
C84 C83 H83 119.4 . . ?
C79 C84 C83 121.2(4) . . ?
C79 C84 H84 119.4 . . ?
C83 C84 H84 119.4 . . ?
C82 C85 H85A 109.5 . . ?
C82 C85 H85B 109.5 . . ?
H85A C85 H85B 109.5 . . ?
C82 C85 H85C 109.5 . . ?
H85A C85 H85C 109.5 . . ?
H85B C85 H85C 109.5 . . ?
C91 C86 C87 117.6(4) . . ?
C91 C86 C103 120.2(4) . . ?
C87 C86 C103 121.9(4) . . ?
C91 C86 K2 73.2(2) . . ?
C87 C86 K2 77.3(2) . . ?
C103 C86 K2 124.8(3) . . ?
C88 C87 C86 120.5(4) . . ?
C88 C87 K2 75.7(2) . . ?
C86 C87 K2 78.6(2) . . ?
C88 C87 H87 119.7 . . ?
C86 C87 H87 119.7 . . ?
K2 C87 H87 116.6 . . ?
C87 C88 C89 122.0(4) . . ?
C87 C88 K2 80.3(2) . . ?
C89 C88 K2 76.4(3) . . ?
C87 C88 H88 119.0 . . ?
C89 C88 H88 119.0 . . ?
K2 C88 H88 114.5 . . ?
C90 C89 C88 117.8(4) . . ?
C90 C89 C92 120.5(5) . . ?
C88 C89 C92 121.7(4) . . ?
C90 C89 K2 75.7(3) . . ?
C88 C89 K2 79.0(3) . . ?
C92 C89 K2 115.2(3) . . ?
C89 C90 C91 120.6(4) . . ?
C89 C90 K2 79.5(3) . . ?
C91 C90 K2 79.0(3) . . ?
C89 C90 H90 119.7 . . ?
C91 C90 H90 119.7 . . ?
K2 C90 H90 112.1 . . ?
C86 C91 C90 121.4(4) . . ?
C86 C91 K2 82.6(2) . . ?
C90 C91 K2 76.0(3) . . ?
C86 C91 H91 119.3 . . ?
C90 C91 H91 119.3 . . ?
K2 C91 H91 112.2 . . ?
C89 C92 H92A 109.5 . . ?
C89 C92 H92B 109.5 . . ?
H92A C92 H92B 109.5 . . ?
C89 C92 H92C 109.5 . . ?
H92A C92 H92C 109.5 . . ?
H92B C92 H92C 109.5 . . ?
C98 C93 C94 116.4(4) . . ?
C98 C93 C100 121.7(4) . . ?
C94 C93 C100 122.0(4) . . ?
C95 C94 C93 121.4(4) . . ?
C95 C94 H94 119.3 . . ?
C93 C94 H94 119.3 . . ?
C96 C95 C94 121.3(4) . . ?
C96 C95 H95 119.3 . . ?
C94 C95 H95 119.3 . . ?
C97 C96 C95 117.6(4) . . ?
C97 C96 C99 121.8(5) . . ?
C95 C96 C99 120.6(5) . . ?
C96 C97 C98 121.5(5) . . ?
C96 C97 H97 119.2 . . ?
C98 C97 H97 119.2 . . ?
C97 C98 C93 121.6(4) . . ?
C97 C98 H98 119.2 . . ?
C93 C98 H98 119.2 . . ?
C96 C99 H99A 109.5 . . ?
C96 C99 H99B 109.5 . . ?
H99A C99 H99B 109.5 . . ?
C96 C99 H99C 109.5 . . ?
H99A C99 H99C 109.5 . . ?
H99B C99 H99C 109.5 . . ?
C104 C100 C101 106.6(3) . . ?
C104 C100 C93 127.0(4) . . ?
C101 C100 C93 126.5(4) . . ?
C104 C100 Dy2 75.0(2) . . ?
C101 C100 Dy2 75.7(2) . . ?
C93 C100 Dy2 116.0(3) . . ?
C102 C101 C100 109.6(4) . . ?
C102 C101 Dy2 77.7(2) . . ?
C100 C101 Dy2 73.3(2) . . ?
C102 C101 H101 124.7 . . ?
C100 C101 H101 124.7 . . ?
Dy2 C101 H101 124.7 . . ?
C101 C102 C103 106.9(3) . . ?
C101 C102 C79 123.5(4) . . ?
C103 C102 C79 129.1(4) . . ?
C101 C102 Dy2 72.1(2) . . ?
C103 C102 Dy2 73.9(2) . . ?
C79 C102 Dy2 125.1(3) . . ?
C104 C103 C102 107.5(3) . . ?
C104 C103 C86 122.3(4) . . ?
C102 C103 C86 129.8(4) . . ?
C104 C103 Dy2 72.1(2) . . ?
C102 C103 Dy2 75.7(2) . . ?
C86 C103 Dy2 123.2(3) . . ?
C100 C104 C103 109.4(4) . . ?
C100 C104 Dy2 74.1(2) . . ?
C103 C104 Dy2 77.4(2) . . ?
C100 C104 H104 124.7 . . ?
C103 C104 H104 124.7 . . ?
Dy2 C104 H104 124.7 . . ?
C110 C105 C106 121.5(11) . . ?
C110 C105 H105 119.2 . . ?
C106 C105 H105 119.2 . . ?
C105 C106 C107 121.3(10) . . ?
C105 C106 H106 119.4 . . ?
C107 C106 H106 119.4 . . ?
C106 C107 C108 116.4(10) . . ?
C106 C107 H107 121.8 . . ?
C108 C107 H107 121.8 . . ?
C109 C108 C107 121.1(10) . . ?
C109 C108 C111 119.7(10) . . ?
C107 C108 C111 119.2(11) . . ?
C108 C109 C110 123.5(11) . . ?
C108 C109 H109 118.3 . . ?
C110 C109 H109 118.3 . . ?
C105 C110 C109 116.1(11) . . ?
C105 C110 H110 121.9 . . ?
C109 C110 H110 121.9 . . ?
C108 C111 H11D 109.5 . . ?
C108 C111 H11E 109.5 . . ?
H11D C111 H11E 109.5 . . ?
C108 C111 H11F 109.5 . . ?
H11D C111 H11F 109.5 . . ?
H11E C111 H11F 109.5 . . ?
C117 C112 C113 120.2(7) . . ?
C117 C112 H112 119.9 . . ?
C113 C112 H112 119.9 . . ?
C114 C113 C112 119.9(8) . . ?
C114 C113 H113 120.1 . . ?
C112 C113 H113 120.1 . . ?
C115 C114 C113 119.9(9) . . ?
C115 C114 H114 120.0 . . ?
C113 C114 H114 120.0 . . ?
C116 C115 C114 118.0(9) . . ?
C116 C115 H115 121.0 . . ?
C114 C115 H115 121.0 . . ?
C115 C116 C117 123.9(7) . . ?
C115 C116 H116 118.0 . . ?
C117 C116 H116 118.0 . . ?
C112 C117 C116 118.0(7) . . ?
C112 C117 C118 122.5(8) . . ?
C116 C117 C118 119.5(7) . . ?
C117 C118 H11A 109.5 . . ?
C117 C118 H11B 109.5 . . ?
H11A C118 H11B 109.5 . . ?
C117 C118 H11C 109.5 . . ?
H11A C118 H11C 109.5 . . ?
H11B C118 H11C 109.5 . . ?
C120 C119 H11G 109.5 . . ?
C120 C119 H11H 109.5 . . ?
H11G C119 H11H 109.5 . . ?
C120 C119 H11I 109.5 . . ?
H11G C119 H11I 109.5 . . ?
H11H C119 H11I 109.5 . . ?
C121 C120 C125 118.4(11) . . ?
C121 C120 C119 124.0(11) . . ?
C125 C120 C119 117.6(10) . . ?
C120 C121 C122 121.7(11) . . ?
C120 C121 H121 119.1 . . ?
C122 C121 H121 119.1 . . ?
C123 C122 C121 119.0(9) . . ?
C123 C122 H122 120.5 . . ?
C121 C122 H122 120.5 . . ?
C124 C123 C122 118.7(10) . . ?
C124 C123 H123 120.7 . . ?
C122 C123 H123 120.7 . . ?
C123 C124 C125 121.3(11) . . ?
C123 C124 H124 119.3 . . ?
C125 C124 H124 119.3 . . ?
C120 C125 C124 120.7(10) . . ?
C120 C125 H125 119.6 . . ?
C124 C125 H125 119.6 . . ?
Dy2 Cl1 K1 92.86(4) . . ?
Dy2 Cl2 K1 97.16(4) . . ?
Dy2 Cl2 K2 127.69(5) . . ?
K1 Cl2 K2 95.81(4) . . ?
Dy1 Cl3 K2 95.21(4) . . ?
Dy1 Cl3 K1 129.95(4) . . ?
K2 Cl3 K1 94.83(4) . . ?
Dy1 Cl4 K2 92.59(4) . . ?
Cl4 Dy1 Cl3 90.00(4) . . ?
Cl4 Dy1 C50 136.31(10) . . ?
Cl3 Dy1 C50 101.07(11) . . ?
Cl4 Dy1 C49 115.51(10) . . ?
Cl3 Dy1 C49 78.62(10) . . ?
C50 Dy1 C49 30.92(13) . . ?
Cl4 Dy1 C51 114.47(11) . . ?
Cl3 Dy1 C51 128.74(11) . . ?
C50 Dy1 C51 30.89(14) . . ?
C49 Dy1 C51 50.44(14) . . ?
Cl4 Dy1 C24 128.79(10) . . ?
Cl3 Dy1 C24 118.96(9) . . ?
C50 Dy1 C24 81.91(13) . . ?
C49 Dy1 C24 111.33(14) . . ?
C51 Dy1 C24 80.85(13) . . ?
Cl4 Dy1 C25 98.55(10) . . ?
Cl3 Dy1 C25 135.67(9) . . ?
C50 Dy1 C25 102.02(13) . . ?
C49 Dy1 C25 132.72(13) . . ?
C51 Dy1 C25 86.67(13) . . ?
C24 Dy1 C25 31.07(13) . . ?
Cl4 Dy1 C26 80.97(10) . . ?
Cl3 Dy1 C26 110.63(9) . . ?
C50 Dy1 C26 131.16(13) . . ?
C49 Dy1 C26 161.75(14) . . ?
C51 Dy1 C26 117.02(13) . . ?
C24 Dy1 C26 50.52(13) . . ?
C25 Dy1 C26 30.84(12) . . ?
Cl4 Dy1 C22 97.01(10) . . ?
Cl3 Dy1 C22 84.89(9) . . ?
C50 Dy1 C22 125.78(13) . . ?
C49 Dy1 C22 143.17(13) . . ?
C51 Dy1 C22 131.18(13) . . ?
C24 Dy1 C22 50.42(13) . . ?
C25 Dy1 C22 50.99(12) . . ?
C26 Dy1 C22 30.51(12) . . ?
Cl4 Dy1 C23 127.23(9) . . ?
Cl3 Dy1 C23 89.42(9) . . ?
C50 Dy1 C23 95.32(13) . . ?
C49 Dy1 C23 116.02(13) . . ?
C51 Dy1 C23 106.37(13) . . ?
C24 Dy1 C23 30.64(12) . . ?
C25 Dy1 C23 51.22(12) . . ?
C26 Dy1 C23 50.50(13) . . ?
C22 Dy1 C23 30.48(13) . . ?
Cl4 Dy1 C48 87.56(10) . . ?
Cl3 Dy1 C48 89.70(9) . . ?
C50 Dy1 C48 50.87(13) . . ?
C49 Dy1 C48 30.40(13) . . ?
C51 Dy1 C48 50.26(13) . . ?
C24 Dy1 C48 129.75(13) . . ?
C25 Dy1 C48 133.80(12) . . ?
C26 Dy1 C48 156.48(13) . . ?
C22 Dy1 C48 172.91(13) . . ?
C23 Dy1 C48 145.20(13) . . ?
Cl4 Dy1 C52 87.12(10) . . ?
Cl3 Dy1 C52 120.09(10) . . ?
C50 Dy1 C52 50.72(14) . . ?
C49 Dy1 C52 50.20(14) . . ?
C51 Dy1 C52 30.25(13) . . ?
C24 Dy1 C52 108.43(13) . . ?
C25 Dy1 C52 103.80(13) . . ?
C26 Dy1 C52 127.77(13) . . ?
C22 Dy1 C52 154.77(13) . . ?
C23 Dy1 C52 136.31(13) . . ?
C48 Dy1 C52 30.40(13) . . ?
Cl1 Dy2 Cl2 89.25(4) . . ?
Cl1 Dy2 C100 100.34(9) . . ?
Cl2 Dy2 C100 135.58(9) . . ?
Cl1 Dy2 C77 135.24(10) . . ?
Cl2 Dy2 C77 102.29(10) . . ?
C100 Dy2 C77 100.67(13) . . ?
Cl1 Dy2 C76 115.77(10) . . ?
Cl2 Dy2 C76 78.67(10) . . ?
C100 Dy2 C76 131.42(13) . . ?
C77 Dy2 C76 30.79(13) . . ?
Cl1 Dy2 C104 81.70(9) . . ?
Cl2 Dy2 C104 111.31(9) . . ?
C100 Dy2 C104 30.85(12) . . ?
C77 Dy2 C104 130.39(13) . . ?
C76 Dy2 C104 160.67(13) . . ?
Cl1 Dy2 C78 112.48(10) . . ?
Cl2 Dy2 C78 129.11(10) . . ?
C100 Dy2 C78 86.97(13) . . ?
C77 Dy2 C78 31.00(13) . . ?
C76 Dy2 C78 50.48(13) . . ?
C104 Dy2 C78 116.85(13) . . ?
Cl1 Dy2 C101 130.15(9) . . ?
Cl2 Dy2 C101 117.74(9) . . ?
C100 Dy2 C101 31.01(12) . . ?
C77 Dy2 C101 82.07(13) . . ?
C76 Dy2 C101 110.48(13) . . ?
C104 Dy2 C101 50.41(12) . . ?
C78 Dy2 C101 83.33(13) . . ?
Cl1 Dy2 C103 96.65(9) . . ?
Cl2 Dy2 C103 85.11(9) . . ?
C100 Dy2 C103 50.90(12) . . ?
C77 Dy2 C103 127.03(13) . . ?
C76 Dy2 C103 143.17(12) . . ?
C104 Dy2 C103 30.52(12) . . ?
C78 Dy2 C103 133.05(13) . . ?
C101 Dy2 C103 50.11(12) . . ?
Cl1 Dy2 C75 87.08(9) . . ?
Cl2 Dy2 C75 88.16(9) . . ?
C100 Dy2 C75 135.17(12) . . ?
C77 Dy2 C75 50.93(13) . . ?
C76 Dy2 C75 30.66(12) . . ?
C104 Dy2 C75 157.23(12) . . ?
C78 Dy2 C75 50.26(13) . . ?
C101 Dy2 C75 131.21(13) . . ?
C103 Dy2 C75 172.25(12) . . ?
Cl1 Dy2 C102 126.87(9) . . ?
Cl2 Dy2 C102 88.89(9) . . ?
C100 Dy2 C102 50.86(12) . . ?
C77 Dy2 C102 96.79(13) . . ?
C76 Dy2 C102 115.81(13) . . ?
C104 Dy2 C102 50.31(12) . . ?
C78 Dy2 C102 109.33(13) . . ?
C101 Dy2 C102 30.19(12) . . ?
C103 Dy2 C102 30.35(12) . . ?
C75 Dy2 C102 145.87(13) . . ?
Cl1 Dy2 C74 85.69(9) . . ?
Cl2 Dy2 C74 118.22(9) . . ?
C100 Dy2 C74 105.77(12) . . ?
C77 Dy2 C74 50.62(13) . . ?
C76 Dy2 C74 50.10(13) . . ?
C104 Dy2 C74 128.52(12) . . ?
C78 Dy2 C74 30.21(13) . . ?
C101 Dy2 C74 111.68(12) . . ?
C103 Dy2 C74 156.63(13) . . ?
C75 Dy2 C74 30.15(12) . . ?
C102 Dy2 C74 139.41(12) . . ?
Cl2 K1 Cl3 72.22(3) . . ?
Cl2 K1 C3 123.98(9) . . ?
Cl3 K1 C3 98.77(8) . . ?
Cl2 K1 C4 143.80(9) . . ?
Cl3 K1 C4 116.63(8) . . ?
C3 K1 C4 25.32(11) . . ?
Cl2 K1 C58 97.73(8) . . ?
Cl3 K1 C58 153.11(9) . . ?
C3 K1 C58 107.28(12) . . ?
C4 K1 C58 86.46(11) . . ?
Cl2 K1 Cl1 71.07(3) . . ?
Cl3 K1 Cl1 129.55(4) . . ?
C3 K1 Cl1 75.15(9) . . ?
C4 K1 Cl1 78.30(9) . . ?
C58 K1 Cl1 65.60(9) . . ?
Cl2 K1 C57 120.05(9) . . ?
Cl3 K1 C57 144.27(9) . . ?
C3 K1 C57 99.47(12) . . ?
C4 K1 C57 74.69(12) . . ?
C58 K1 C57 24.71(11) . . ?
Cl1 K1 C57 84.92(9) . . ?
Cl2 K1 C53 76.64(8) . . ?
Cl3 K1 C53 130.73(9) . . ?
C3 K1 C53 130.38(11) . . ?
C4 K1 C53 111.14(11) . . ?
C58 K1 C53 24.76(11) . . ?
Cl1 K1 C53 70.74(8) . . ?
C57 K1 C53 43.44(11) . . ?
Cl2 K1 C2 119.50(8) . . ?
Cl3 K1 C2 74.56(8) . . ?
C3 K1 C2 24.86(10) . . ?
C4 K1 C2 44.00(10) . . ?
C58 K1 C2 130.32(11) . . ?
Cl1 K1 C2 95.00(8) . . ?
C57 K1 C2 116.58(11) . . ?
C53 K1 C2 154.64(11) . . ?
Cl2 K1 C5 166.98(9) . . ?
Cl3 K1 C5 107.07(8) . . ?
C3 K1 C5 43.00(11) . . ?
C4 K1 C5 24.56(11) . . ?
C58 K1 C5 88.24(11) . . ?
Cl1 K1 C5 101.32(8) . . ?
C57 K1 C5 68.42(11) . . ?
C53 K1 C5 111.42(11) . . ?
C2 K1 C5 49.38(10) . . ?
Cl2 K1 C54 78.11(8) . . ?
Cl3 K1 C54 110.59(9) . . ?
C3 K1 C54 148.21(12) . . ?
C4 K1 C54 123.85(11) . . ?
C58 K1 C54 42.55(11) . . ?
Cl1 K1 C54 94.30(9) . . ?
C57 K1 C54 49.16(12) . . ?
C53 K1 C54 24.32(11) . . ?
C2 K1 C54 162.04(11) . . ?
C5 K1 C54 113.57(11) . . ?
Cl2 K1 C55 98.83(9) . . ?
Cl3 K1 C55 106.25(9) . . ?
C3 K1 C55 135.44(12) . . ?
C4 K1 C55 110.61(12) . . ?
C58 K1 C55 49.51(12) . . ?
Cl1 K1 C55 112.53(9) . . ?
C57 K1 C55 41.92(12) . . ?
C53 K1 C55 42.89(11) . . ?
C2 K1 C55 138.74(11) . . ?
C5 K1 C55 93.84(11) . . ?
C54 K1 C55 23.95(11) . . ?
Cl3 K2 Cl2 71.54(3) . . ?
Cl3 K2 C90 120.36(9) . . ?
Cl2 K2 C90 99.56(9) . . ?
Cl3 K2 Cl4 71.08(4) . . ?
Cl2 K2 Cl4 128.91(4) . . ?
C90 K2 Cl4 71.64(9) . . ?
Cl3 K2 C91 117.80(8) . . ?
Cl2 K2 C91 75.68(8) . . ?
C90 K2 C91 24.98(11) . . ?
Cl4 K2 C91 92.49(8) . . ?
Cl3 K2 C39 99.11(9) . . ?
Cl2 K2 C39 154.72(9) . . ?
C90 K2 C39 105.30(12) . . ?
Cl4 K2 C39 65.18(8) . . ?
C91 K2 C39 128.12(12) . . ?
Cl3 K2 C89 138.84(10) . . ?
Cl2 K2 C89 118.29(8) . . ?
C90 K2 C89 24.76(11) . . ?
Cl4 K2 C89 73.63(9) . . ?
C91 K2 C89 43.66(11) . . ?
C39 K2 C89 84.50(11) . . ?
Cl3 K2 C34 78.53(8) . . ?
Cl2 K2 C34 132.08(9) . . ?
C90 K2 C34 127.99(12) . . ?
Cl4 K2 C34 70.80(8) . . ?
C91 K2 C34 152.24(11) . . ?
C39 K2 C34 24.69(11) . . ?
C89 K2 C34 108.97(11) . . ?
Cl3 K2 C88 162.90(9) . . ?
Cl2 K2 C88 110.95(8) . . ?
C90 K2 C88 42.93(12) . . ?
Cl4 K2 C88 96.14(9) . . ?
C91 K2 C88 49.72(11) . . ?
C39 K2 C88 85.03(11) . . ?
C89 K2 C88 24.54(11) . . ?
C34 K2 C88 108.60(11) . . ?
Cl3 K2 C35 80.69(9) . . ?
Cl2 K2 C35 112.11(9) . . ?
C90 K2 C35 146.75(12) . . ?
Cl4 K2 C35 94.72(9) . . ?
C91 K2 C35 161.49(12) . . ?
C39 K2 C35 42.60(12) . . ?
C89 K2 C35 123.02(12) . . ?
C34 K2 C35 24.54(11) . . ?
C88 K2 C35 112.43(11) . . ?
Cl3 K2 C38 121.39(9) . . ?
Cl2 K2 C38 146.28(9) . . ?
C90 K2 C38 98.62(12) . . ?
Cl4 K2 C38 83.86(9) . . ?
C91 K2 C38 115.32(11) . . ?
C39 K2 C38 24.26(11) . . ?
C89 K2 C38 74.24(12) . . ?
C34 K2 C38 42.98(11) . . ?
C88 K2 C38 66.48(11) . . ?
C35 K2 C38 48.87(12) . . ?
Cl3 K2 C87 155.85(8) . . ?
Cl2 K2 C87 87.60(8) . . ?
C90 K2 C87 49.94(11) . . ?
Cl4 K2 C87 116.54(9) . . ?
C91 K2 C87 42.46(10) . . ?
C39 K2 C87 104.84(11) . . ?
C89 K2 C87 43.04(11) . . ?
C34 K2 C87 125.44(10) . . ?
C88 K2 C87 23.99(10) . . ?
C35 K2 C87 119.52(11) . . ?
C38 K2 C87 82.73(11) . . ?

loop_
_geom_bond_atom_site_label_1
_geom_bond_atom_site_label_2
_geom_bond_distance
_geom_bond_site_symmetry_2
_geom_bond_publ_flag
C1 C6 1.388(6) . ?
C1 C2 1.401(6) . ?
C1 C22 1.483(6) . ?
C1 K1 3.465(4) . ?
C2 C3 1.390(6) . ?
C2 K1 3.275(4) . ?
C2 H2 0.9300 . ?
C3 C4 1.393(6) . ?
C3 K1 3.160(5) . ?
C3 H3 0.9300 . ?
C4 C5 1.382(6) . ?
C4 C7 1.503(6) . ?
C4 K1 3.192(4) . ?
C5 C6 1.386(6) . ?
C5 K1 3.290(4) . ?
C5 H5 0.9300 . ?
C6 K1 3.444(4) . ?
C6 H6 0.9300 . ?
C7 H7A 0.9600 . ?
C7 H7B 0.9600 . ?
C7 H7C 0.9600 . ?
C8 C13 1.378(6) . ?
C8 C9 1.390(6) . ?
C8 C23 1.480(6) . ?
C9 C10 1.366(7) . ?
C9 H9 0.9300 . ?
C10 C11 1.389(8) . ?
C10 H10 0.9300 . ?
C11 C12 1.380(8) . ?
C11 C14 1.528(8) . ?
C12 C13 1.384(7) . ?
C12 H12 0.9300 . ?
C13 H13 0.9300 . ?
C14 H14A 0.9600 . ?
C14 H14B 0.9600 . ?
C14 H14C 0.9600 . ?
C15 C16 1.380(6) . ?
C15 C20 1.403(6) . ?
C15 C25 1.482(6) . ?
C16 C17 1.387(6) . ?
C16 H16 0.9300 . ?
C17 C18 1.390(7) . ?
C17 H17 0.9300 . ?
C18 C19 1.369(7) . ?
C18 C21 1.524(7) . ?
C19 C20 1.378(6) . ?
C19 H19 0.9300 . ?
C20 H20 0.9300 . ?
C21 H21A 0.9600 . ?
C21 H21B 0.9600 . ?
C21 H21C 0.9600 . ?
C22 C26 1.410(6) . ?
C22 C23 1.423(6) . ?
C22 Dy1 2.702(4) . ?
C23 C24 1.418(6) . ?
C23 Dy1 2.713(4) . ?
C24 C25 1.420(6) . ?
C24 Dy1 2.650(4) . ?
C24 H24 0.9800 . ?
C25 C26 1.412(6) . ?
C25 Dy1 2.652(4) . ?
C26 Dy1 2.656(4) . ?
C26 H26 0.9800 . ?
C27 C28 1.378(6) . ?
C27 C32 1.388(6) . ?
C27 C52 1.481(6) . ?
C28 C29 1.392(7) . ?
C28 H28 0.9300 . ?
C29 C30 1.382(7) . ?
C29 H29 0.9300 . ?
C30 C31 1.381(7) . ?
C30 C33 1.512(7) . ?
C31 C32 1.375(7) . ?
C31 H31 0.9300 . ?
C32 H32 0.9300 . ?
C33 H33A 0.9600 . ?
C33 H33B 0.9600 . ?
C33 H33C 0.9600 . ?
C34 C39 1.394(6) . ?
C34 C35 1.395(6) . ?
C34 C48 1.492(6) . ?
C34 K2 3.268(4) . ?
C35 C36 1.380(6) . ?
C35 K2 3.294(5) . ?
C35 H35 0.9300 . ?
C36 C37 1.380(7) . ?
C36 K2 3.350(5) . ?
C36 H36 0.9300 . ?
C37 C38 1.394(6) . ?
C37 C40 1.506(6) . ?
C37 K2 3.405(4) . ?
C38 C39 1.384(6) . ?
C38 K2 3.326(4) . ?
C38 H38 0.9300 . ?
C39 K2 3.250(4) . ?
C39 H39 0.9300 . ?
C40 H40A 0.9600 . ?
C40 H40B 0.9600 . ?
C40 H40C 0.9600 . ?
C41 C46 1.384(8) . ?
C41 C42 1.393(8) . ?
C41 C50 1.475(7) . ?
C42 C43 1.375(7) . ?
C42 H42 0.9300 . ?
C43 C44 1.384(9) . ?
C43 H43 0.9300 . ?
C44 C45 1.376(10) . ?
C44 C47 1.521(9) . ?
C45 C46 1.395(8) . ?
C45 H45 0.9300 . ?
C46 H46 0.9300 . ?
C47 H47A 0.9600 . ?
C47 H47B 0.9600 . ?
C47 H47C 0.9600 . ?
C48 C49 1.407(6) . ?
C48 C52 1.429(6) . ?
C48 Dy1 2.715(4) . ?
C49 C50 1.409(6) . ?
C49 Dy1 2.646(4) . ?
C49 H49 0.9800 . ?
C50 C51 1.408(6) . ?
C50 Dy1 2.640(4) . ?
C51 C52 1.407(6) . ?
C51 Dy1 2.646(4) . ?
C51 H51 0.9800 . ?
C52 Dy1 2.735(4) . ?
C53 C54 1.387(6) . ?
C53 C58 1.394(6) . ?
C53 C75 1.491(6) . ?
C53 K1 3.270(4) . ?
C54 C55 1.378(6) . ?
C54 K1 3.312(5) . ?
C54 H54 0.9300 . ?
C55 C56 1.382(6) . ?
C55 K1 3.331(5) . ?
C55 H55 0.9300 . ?
C56 C57 1.379(7) . ?
C56 C59 1.516(6) . ?
C56 K1 3.334(4) . ?
C57 C58 1.390(6) . ?
C57 K1 3.266(4) . ?
C57 H57 0.9300 . ?
C58 K1 3.229(4) . ?
C58 H58 0.9300 . ?
C59 H59A 0.9600 . ?
C59 H59B 0.9600 . ?
C59 H59C 0.9600 . ?
C60 C61 1.389(7) . ?
C60 C65 1.402(7) . ?
C60 C77 1.476(6) . ?
C61 C62 1.383(6) . ?
C61 H61 0.9300 . ?
C62 C63 1.365(8) . ?
C62 H62 0.9300 . ?
C63 C64 1.391(9) . ?
C63 C66 1.521(7) . ?
C64 C65 1.382(7) . ?
C64 H64 0.9300 . ?
C65 H65 0.9300 . ?
C66 H66A 0.9600 . ?
C66 H66B 0.9600 . ?
C66 H66C 0.9600 . ?
C67 C68 1.379(6) . ?
C67 C72 1.384(7) . ?
C67 C74 1.489(6) . ?
C68 C69 1.385(7) . ?
C68 H68 0.9300 . ?
C69 C70 1.369(8) . ?
C69 H69 0.9300 . ?
C70 C71 1.392(7) . ?
C70 C73 1.514(7) . ?
C71 C72 1.399(7) . ?
C71 H71 0.9300 . ?
C72 H72 0.9300 . ?
C73 H73A 0.9600 . ?
C73 H73B 0.9600 . ?
C73 H73C 0.9600 . ?
C74 C78 1.411(6) . ?
C74 C75 1.424(6) . ?
C74 Dy2 2.750(4) . ?
C75 C76 1.421(6) . ?
C75 Dy2 2.723(4) . ?
C76 C77 1.403(6) . ?
C76 Dy2 2.645(4) . ?
C76 H76 0.9800 . ?
C77 C78 1.414(6) . ?
C77 Dy2 2.638(4) . ?
C78 Dy2 2.653(4) . ?
C78 H78 0.9800 . ?
C79 C84 1.385(6) . ?
C79 C80 1.394(6) . ?
C79 C102 1.485(5) . ?
C80 C81 1.387(6) . ?
C80 H80 0.9300 . ?
C81 C82 1.383(7) . ?
C81 H81 0.9300 . ?
C82 C83 1.383(6) . ?
C82 C85 1.523(6) . ?
C83 C84 1.398(6) . ?
C83 H83 0.9300 . ?
C84 H84 0.9300 . ?
C85 H85A 0.9600 . ?
C85 H85B 0.9600 . ?
C85 H85C 0.9600 . ?
C86 C91 1.393(6) . ?
C86 C87 1.399(6) . ?
C86 C103 1.480(6) . ?
C86 K2 3.362(4) . ?
C87 C88 1.380(6) . ?
C87 K2 3.346(4) . ?
C87 H87 0.9300 . ?
C88 C89 1.391(6) . ?
C88 K2 3.289(4) . ?
C88 H88 0.9300 . ?
C89 C90 1.387(6) . ?
C89 C92 1.517(6) . ?
C89 K2 3.256(5) . ?
C90 C91 1.396(6) . ?
C90 K2 3.209(5) . ?
C90 H90 0.9300 . ?
C91 K2 3.245(4) . ?
C91 H91 0.9300 . ?
C92 H92A 0.9600 . ?
C92 H92B 0.9600 . ?
C92 H92C 0.9600 . ?
C93 C98 1.395(6) . ?
C93 C94 1.398(6) . ?
C93 C100 1.469(5) . ?
C94 C95 1.393(6) . ?
C94 H94 0.9300 . ?
C95 C96 1.381(7) . ?
C95 H95 0.9300 . ?
C96 C97 1.379(7) . ?
C96 C99 1.512(6) . ?
C97 C98 1.386(6) . ?
C97 H97 0.9300 . ?
C98 H98 0.9300 . ?
C99 H99A 0.9600 . ?
C99 H99B 0.9600 . ?
C99 H99C 0.9600 . ?
C100 C104 1.406(6) . ?
C100 C101 1.418(6) . ?
C100 Dy2 2.637(4) . ?
C101 C102 1.410(5) . ?
C101 Dy2 2.667(4) . ?
C101 H101 0.9800 . ?
C102 C103 1.428(6) . ?
C102 Dy2 2.739(4) . ?
C103 C104 1.413(5) . ?
C103 Dy2 2.716(4) . ?
C104 Dy2 2.648(4) . ?
C104 H104 0.9800 . ?
C105 C110 1.379(12) . ?
C105 C106 1.392(13) . ?
C105 H105 0.9300 . ?
C106 C107 1.396(12) . ?
C106 H106 0.9300 . ?
C107 C108 1.419(12) . ?
C107 H107 0.9300 . ?
C108 C109 1.329(12) . ?
C108 C111 1.441(13) . ?
C109 C110 1.408(12) . ?
C109 H109 0.9300 . ?
C110 H110 0.9300 . ?
C111 H11D 0.9600 . ?
C111 H11E 0.9600 . ?
C111 H11F 0.9600 . ?
C112 C117 1.341(7) . ?
C112 C113 1.390(8) . ?
C112 H112 0.9300 . ?
C113 C114 1.367(9) . ?
C113 H113 0.9300 . ?
C114 C115 1.363(9) . ?
C114 H114 0.9300 . ?
C115 C116 1.348(9) . ?
C115 H115 0.9300 . ?
C116 C117 1.356(8) . ?
C116 H116 0.9300 . ?
C117 C118 1.508(10) . ?
C118 H11A 0.9600 . ?
C118 H11B 0.9600 . ?
C118 H11C 0.9600 . ?
C119 C120 1.527(13) . ?
C119 H11G 0.9600 . ?
C119 H11H 0.9600 . ?
C119 H11I 0.9600 . ?
C120 C121 1.354(11) . ?
C120 C125 1.371(13) . ?
C121 C122 1.413(12) . ?
C121 H121 0.9300 . ?
C122 C123 1.383(12) . ?
C122 H122 0.9300 . ?
C123 C124 1.365(11) . ?
C123 H123 0.9300 . ?
C124 C125 1.386(12) . ?
C124 H124 0.9300 . ?
C125 H125 0.9300 . ?
Cl1 Dy2 2.5927(11) . ?
Cl1 K1 3.2389(15) . ?
Cl2 Dy2 2.6099(10) . ?
Cl2 K1 3.0431(14) . ?
Cl2 K2 3.1146(14) . ?
Cl3 Dy1 2.6112(11) . ?
Cl3 K2 3.0930(15) . ?
Cl3 K1 3.1134(14) . ?
Cl4 Dy1 2.5861(11) . ?
Cl4 K2 3.2265(16) . ?

loop_
_geom_torsion_atom_site_label_1
_geom_torsion_atom_site_label_2
_geom_torsion_atom_site_label_3
_geom_torsion_atom_site_label_4
_geom_torsion
_geom_torsion_site_symmetry_1
_geom_torsion_site_symmetry_2
_geom_torsion_site_symmetry_3
_geom_torsion_site_symmetry_4
_geom_torsion_publ_flag
C6 C1 C2 C3 3.3(6) . . . . ?
C22 C1 C2 C3 -171.6(4) . . . . ?
K1 C1 C2 C3 67.1(4) . . . . ?
C6 C1 C2 K1 -63.8(3) . . . . ?
C22 C1 C2 K1 121.3(3) . . . . ?
C1 C2 C3 C4 -2.4(7) . . . . ?
K1 C2 C3 C4 71.6(4) . . . . ?
C1 C2 C3 K1 -74.0(4) . . . . ?
C2 C3 C4 C5 -0.6(6) . . . . ?
K1 C3 C4 C5 72.9(4) . . . . ?
C2 C3 C4 C7 178.2(4) . . . . ?
K1 C3 C4 C7 -108.2(4) . . . . ?
C2 C3 C4 K1 -73.5(4) . . . . ?
C3 C4 C5 C6 2.7(6) . . . . ?
C7 C4 C5 C6 -176.2(4) . . . . ?
K1 C4 C5 C6 72.3(4) . . . . ?
C3 C4 C5 K1 -69.6(4) . . . . ?
C7 C4 C5 K1 111.5(4) . . . . ?
C4 C5 C6 C1 -1.7(6) . . . . ?
K1 C5 C6 C1 65.0(4) . . . . ?
C4 C5 C6 K1 -66.8(4) . . . . ?
C2 C1 C6 C5 -1.3(6) . . . . ?
C22 C1 C6 C5 173.5(4) . . . . ?
K1 C1 C6 C5 -61.3(4) . . . . ?
C2 C1 C6 K1 60.0(3) . . . . ?
C22 C1 C6 K1 -125.2(4) . . . . ?
C13 C8 C9 C10 1.5(7) . . . . ?
C23 C8 C9 C10 -178.7(5) . . . . ?
C8 C9 C10 C11 0.0(9) . . . . ?
C9 C10 C11 C12 -0.6(10) . . . . ?
C9 C10 C11 C14 180.0(7) . . . . ?
C10 C11 C12 C13 -0.4(10) . . . . ?
C14 C11 C12 C13 179.1(7) . . . . ?
C9 C8 C13 C12 -2.5(7) . . . . ?
C23 C8 C13 C12 177.7(5) . . . . ?
C11 C12 C13 C8 2.0(9) . . . . ?
C20 C15 C16 C17 -0.2(6) . . . . ?
C25 C15 C16 C17 179.0(4) . . . . ?
C15 C16 C17 C18 -0.1(7) . . . . ?
C16 C17 C18 C19 0.0(7) . . . . ?
C16 C17 C18 C21 -178.2(4) . . . . ?
C17 C18 C19 C20 0.5(7) . . . . ?
C21 C18 C19 C20 178.6(5) . . . . ?
C18 C19 C20 C15 -0.8(7) . . . . ?
C16 C15 C20 C19 0.7(6) . . . . ?
C25 C15 C20 C19 -178.5(4) . . . . ?
C6 C1 C22 C26 -141.6(4) . . . . ?
C2 C1 C22 C26 33.1(6) . . . . ?
K1 C1 C22 C26 119.7(4) . . . . ?
C6 C1 C22 C23 30.7(7) . . . . ?
C2 C1 C22 C23 -154.7(4) . . . . ?
K1 C1 C22 C23 -68.0(5) . . . . ?
C6 C1 C22 Dy1 128.9(4) . . . . ?
C2 C1 C22 Dy1 -56.5(5) . . . . ?
K1 C1 C22 Dy1 30.2(4) . . . . ?
C26 C22 C23 C24 -0.7(4) . . . . ?
C1 C22 C23 C24 -173.9(4) . . . . ?
Dy1 C22 C23 C24 65.5(3) . . . . ?
C26 C22 C23 C8 171.0(4) . . . . ?
C1 C22 C23 C8 -2.1(7) . . . . ?
Dy1 C22 C23 C8 -122.8(4) . . . . ?
C26 C22 C23 Dy1 -66.2(3) . . . . ?
C1 C22 C23 Dy1 120.7(4) . . . . ?
C13 C8 C23 C24 40.7(6) . . . . ?
C9 C8 C23 C24 -139.1(5) . . . . ?
C13 C8 C23 C22 -129.9(5) . . . . ?
C9 C8 C23 C22 50.3(7) . . . . ?
C13 C8 C23 Dy1 130.9(4) . . . . ?
C9 C8 C23 Dy1 -48.9(6) . . . . ?
C22 C23 C24 C25 1.3(5) . . . . ?
C8 C23 C24 C25 -171.2(4) . . . . ?
Dy1 C23 C24 C25 68.2(3) . . . . ?
C22 C23 C24 Dy1 -66.9(3) . . . . ?
C8 C23 C24 Dy1 120.6(4) . . . . ?
C23 C24 C25 C26 -1.3(5) . . . . ?
Dy1 C24 C25 C26 68.6(3) . . . . ?
C23 C24 C25 C15 176.3(4) . . . . ?
Dy1 C24 C25 C15 -113.9(4) . . . . ?
C23 C24 C25 Dy1 -69.9(3) . . . . ?
C16 C15 C25 C26 -6.2(6) . . . . ?
C20 C15 C25 C26 172.9(4) . . . . ?
C16 C15 C25 C24 176.7(4) . . . . ?
C20 C15 C25 C24 -4.2(6) . . . . ?
C16 C15 C25 Dy1 85.4(4) . . . . ?
C20 C15 C25 Dy1 -95.5(4) . . . . ?
C23 C22 C26 C25 -0.1(5) . . . . ?
C1 C22 C26 C25 173.7(4) . . . . ?
Dy1 C22 C26 C25 -67.8(3) . . . . ?
C23 C22 C26 Dy1 67.7(3) . . . . ?
C1 C22 C26 Dy1 -118.5(4) . . . . ?
C24 C25 C26 C22 0.9(4) . . . . ?
C15 C25 C26 C22 -176.8(4) . . . . ?
Dy1 C25 C26 C22 69.2(3) . . . . ?
C24 C25 C26 Dy1 -68.3(3) . . . . ?
C15 C25 C26 Dy1 114.1(4) . . . . ?
C32 C27 C28 C29 0.9(7) . . . . ?
C52 C27 C28 C29 -178.8(4) . . . . ?
C27 C28 C29 C30 1.2(8) . . . . ?
C28 C29 C30 C31 -3.0(7) . . . . ?
C28 C29 C30 C33 177.4(5) . . . . ?
C29 C30 C31 C32 2.8(7) . . . . ?
C33 C30 C31 C32 -177.6(5) . . . . ?
C30 C31 C32 C27 -0.8(8) . . . . ?
C28 C27 C32 C31 -1.1(7) . . . . ?
C52 C27 C32 C31 178.6(4) . . . . ?
C39 C34 C35 C36 0.8(6) . . . . ?
C48 C34 C35 C36 -179.6(4) . . . . ?
K2 C34 C35 C36 69.6(4) . . . . ?
C39 C34 C35 K2 -68.9(3) . . . . ?
C48 C34 C35 K2 110.7(4) . . . . ?
C34 C35 C36 C37 1.2(7) . . . . ?
K2 C35 C36 C37 69.0(4) . . . . ?
C34 C35 C36 K2 -67.8(4) . . . . ?
C35 C36 C37 C38 -1.9(7) . . . . ?
K2 C36 C37 C38 64.6(4) . . . . ?
C35 C36 C37 C40 176.5(5) . . . . ?
K2 C36 C37 C40 -117.0(4) . . . . ?
C35 C36 C37 K2 -66.5(4) . . . . ?
C36 C37 C38 C39 0.7(7) . . . . ?
C40 C37 C38 C39 -177.8(4) . . . . ?
K2 C37 C38 C39 65.9(4) . . . . ?
C36 C37 C38 K2 -65.3(4) . . . . ?
C40 C37 C38 K2 116.3(4) . . . . ?
C37 C38 C39 C34 1.3(7) . . . . ?
K2 C38 C39 C34 70.6(4) . . . . ?
C37 C38 C39 K2 -69.3(4) . . . . ?
C35 C34 C39 C38 -2.0(6) . . . . ?
C48 C34 C39 C38 178.4(4) . . . . ?
K2 C34 C39 C38 -71.9(4) . . . . ?
C35 C34 C39 K2 69.9(3) . . . . ?
C48 C34 C39 K2 -109.7(4) . . . . ?
C46 C41 C42 C43 -0.3(8) . . . . ?
C50 C41 C42 C43 178.8(5) . . . . ?
C41 C42 C43 C44 -0.4(9) . . . . ?
C42 C43 C44 C45 1.3(10) . . . . ?
C42 C43 C44 C47 179.0(7) . . . . ?
C43 C44 C45 C46 -1.6(11) . . . . ?
C47 C44 C45 C46 -179.3(7) . . . . ?
C42 C41 C46 C45 0.0(8) . . . . ?
C50 C41 C46 C45 -179.1(5) . . . . ?
C44 C45 C46 C41 1.0(10) . . . . ?
C39 C34 C48 C49 163.8(4) . . . . ?
C35 C34 C48 C49 -15.8(6) . . . . ?
K2 C34 C48 C49 74.5(5) . . . . ?
C39 C34 C48 C52 -18.5(7) . . . . ?
C35 C34 C48 C52 161.8(4) . . . . ?
K2 C34 C48 C52 -107.8(4) . . . . ?
C39 C34 C48 Dy1 75.8(5) . . . . ?
C35 C34 C48 Dy1 -103.8(4) . . . . ?
K2 C34 C48 Dy1 -13.4(4) . . . . ?
C52 C48 C49 C50 -0.1(5) . . . . ?
C34 C48 C49 C50 177.9(4) . . . . ?
Dy1 C48 C49 C50 -68.1(3) . . . . ?
C52 C48 C49 Dy1 68.0(3) . . . . ?
C34 C48 C49 Dy1 -113.9(4) . . . . ?
C48 C49 C50 C51 1.5(5) . . . . ?
Dy1 C49 C50 C51 -68.7(3) . . . . ?
C48 C49 C50 C41 -176.5(4) . . . . ?
Dy1 C49 C50 C41 113.3(4) . . . . ?
C48 C49 C50 Dy1 70.2(3) . . . . ?
C46 C41 C50 C51 -14.9(7) . . . . ?
C42 C41 C50 C51 166.0(5) . . . . ?
C46 C41 C50 C49 162.7(5) . . . . ?
C42 C41 C50 C49 -16.4(7) . . . . ?
C46 C41 C50 Dy1 -106.8(5) . . . . ?
C42 C41 C50 Dy1 74.2(5) . . . . ?
C49 C50 C51 C52 -2.4(5) . . . . ?
C41 C50 C51 C52 175.5(4) . . . . ?
Dy1 C50 C51 C52 -71.1(3) . . . . ?
C49 C50 C51 Dy1 68.7(3) . . . . ?
C41 C50 C51 Dy1 -113.4(4) . . . . ?
C50 C51 C52 C48 2.3(5) . . . . ?
Dy1 C51 C52 C48 -66.1(3) . . . . ?
C50 C51 C52 C27 -170.0(4) . . . . ?
Dy1 C51 C52 C27 121.6(4) . . . . ?
C50 C51 C52 Dy1 68.4(3) . . . . ?
C49 C48 C52 C51 -1.3(5) . . . . ?
C34 C48 C52 C51 -179.3(4) . . . . ?
Dy1 C48 C52 C51 64.3(3) . . . . ?
C49 C48 C52 C27 170.6(4) . . . . ?
C34 C48 C52 C27 -7.4(7) . . . . ?
Dy1 C48 C52 C27 -123.8(4) . . . . ?
C49 C48 C52 Dy1 -65.6(3) . . . . ?
C34 C48 C52 Dy1 116.4(4) . . . . ?
C28 C27 C52 C51 -69.2(6) . . . . ?
C32 C27 C52 C51 111.2(5) . . . . ?
C28 C27 C52 C48 120.2(5) . . . . ?
C32 C27 C52 C48 -59.5(6) . . . . ?
C28 C27 C52 Dy1 22.0(6) . . . . ?
C32 C27 C52 Dy1 -157.7(3) . . . . ?
C58 C53 C54 C55 -0.9(7) . . . . ?
C75 C53 C54 C55 -179.9(4) . . . . ?
K1 C53 C54 C55 67.2(4) . . . . ?
C58 C53 C54 K1 -68.1(3) . . . . ?
C75 C53 C54 K1 112.9(4) . . . . ?
C53 C54 C55 C56 1.5(7) . . . . ?
K1 C54 C55 C56 67.4(4) . . . . ?
C53 C54 C55 K1 -65.9(4) . . . . ?
C54 C55 C56 C57 -0.9(7) . . . . ?
K1 C55 C56 C57 66.0(4) . . . . ?
C54 C55 C56 C59 177.7(4) . . . . ?
K1 C55 C56 C59 -115.4(4) . . . . ?
C54 C55 C56 K1 -67.0(4) . . . . ?
C55 C56 C57 C58 -0.3(7) . . . . ?
C59 C56 C57 C58 -178.9(4) . . . . ?
K1 C56 C57 C58 67.3(4) . . . . ?
C55 C56 C57 K1 -67.5(4) . . . . ?
C59 C56 C57 K1 113.9(4) . . . . ?
C56 C57 C58 C53 0.9(7) . . . . ?
K1 C57 C58 C53 70.5(4) . . . . ?
C56 C57 C58 K1 -69.6(4) . . . . ?
C54 C53 C58 C57 -0.3(6) . . . . ?
C75 C53 C58 C57 178.7(4) . . . . ?
K1 C53 C58 C57 -70.5(4) . . . . ?
C54 C53 C58 K1 70.2(4) . . . . ?
C75 C53 C58 K1 -110.8(4) . . . . ?
C65 C60 C61 C62 1.6(7) . . . . ?
C77 C60 C61 C62 -177.1(4) . . . . ?
C60 C61 C62 C63 0.7(8) . . . . ?
C61 C62 C63 C64 -1.2(8) . . . . ?
C61 C62 C63 C66 176.7(5) . . . . ?
C62 C63 C64 C65 -0.7(8) . . . . ?
C66 C63 C64 C65 -178.6(5) . . . . ?
C63 C64 C65 C60 3.1(8) . . . . ?
C61 C60 C65 C64 -3.5(7) . . . . ?
C77 C60 C65 C64 175.3(5) . . . . ?
C72 C67 C68 C69 -2.6(7) . . . . ?
C74 C67 C68 C69 -175.8(5) . . . . ?
C67 C68 C69 C70 1.4(8) . . . . ?
C68 C69 C70 C71 -0.1(8) . . . . ?
C68 C69 C70 C73 -179.9(5) . . . . ?
C69 C70 C71 C72 0.1(8) . . . . ?
C73 C70 C71 C72 180.0(6) . . . . ?
C68 C67 C72 C71 2.6(8) . . . . ?
C74 C67 C72 C71 175.7(5) . . . . ?
C70 C71 C72 C67 -1.4(9) . . . . ?
C68 C67 C74 C78 111.8(5) . . . . ?
C72 C67 C74 C78 -61.1(6) . . . . ?
C68 C67 C74 C75 -59.8(6) . . . . ?
C72 C67 C74 C75 127.3(5) . . . . ?
C68 C67 C74 Dy2 -158.6(3) . . . . ?
C72 C67 C74 Dy2 28.5(6) . . . . ?
C78 C74 C75 C76 -1.8(5) . . . . ?
C67 C74 C75 C76 170.8(4) . . . . ?
Dy2 C74 C75 C76 -65.4(3) . . . . ?
C78 C74 C75 C53 179.6(4) . . . . ?
C67 C74 C75 C53 -7.8(7) . . . . ?
Dy2 C74 C75 C53 115.9(4) . . . . ?
C78 C74 C75 Dy2 63.7(3) . . . . ?
C67 C74 C75 Dy2 -123.7(4) . . . . ?
C54 C53 C75 C76 -15.6(6) . . . . ?
C58 C53 C75 C76 165.5(4) . . . . ?
K1 C53 C75 C76 76.9(5) . . . . ?
C54 C53 C75 C74 162.8(4) . . . . ?
C58 C53 C75 C74 -16.1(7) . . . . ?
K1 C53 C75 C74 -104.7(4) . . . . ?
C54 C53 C75 Dy2 -102.3(4) . . . . ?
C58 C53 C75 Dy2 78.7(4) . . . . ?
K1 C53 C75 Dy2 -9.8(4) . . . . ?
C74 C75 C76 C77 0.1(5) . . . . ?
C53 C75 C76 C77 178.8(4) . . . . ?
Dy2 C75 C76 C77 -68.3(3) . . . . ?
C74 C75 C76 Dy2 68.4(3) . . . . ?
C53 C75 C76 Dy2 -112.9(4) . . . . ?
C75 C76 C77 C78 1.5(5) . . . . ?
Dy2 C76 C77 C78 -68.9(3) . . . . ?
C75 C76 C77 C60 179.7(4) . . . . ?
Dy2 C76 C77 C60 109.2(4) . . . . ?
C75 C76 C77 Dy2 70.5(3) . . . . ?
C61 C60 C77 C76 -17.2(7) . . . . ?
C65 C60 C77 C76 164.1(4) . . . . ?
C61 C60 C77 C78 160.6(4) . . . . ?
C65 C60 C77 C78 -18.1(7) . . . . ?
C61 C60 C77 Dy2 71.8(5) . . . . ?
C65 C60 C77 Dy2 -106.9(4) . . . . ?
C75 C74 C78 C77 2.8(5) . . . . ?
C67 C74 C78 C77 -170.4(4) . . . . ?
Dy2 C74 C78 C77 68.3(3) . . . . ?
C75 C74 C78 Dy2 -65.5(3) . . . . ?
C67 C74 C78 Dy2 121.3(4) . . . . ?
C76 C77 C78 C74 -2.7(5) . . . . ?
C60 C77 C78 C74 179.2(4) . . . . ?
Dy2 C77 C78 C74 -71.4(3) . . . . ?
C76 C77 C78 Dy2 68.8(3) . . . . ?
C60 C77 C78 Dy2 -109.4(4) . . . . ?
C84 C79 C80 C81 -1.1(6) . . . . ?
C102 C79 C80 C81 178.1(4) . . . . ?
C79 C80 C81 C82 1.4(7) . . . . ?
C80 C81 C82 C83 -0.5(7) . . . . ?
C80 C81 C82 C85 179.4(5) . . . . ?
C81 C82 C83 C84 -0.7(7) . . . . ?
C85 C82 C83 C84 179.5(5) . . . . ?
C80 C79 C84 C83 0.0(6) . . . . ?
C102 C79 C84 C83 -179.2(4) . . . . ?
C82 C83 C84 C79 0.9(7) . . . . ?
C91 C86 C87 C88 -2.6(6) . . . . ?
C103 C86 C87 C88 171.0(4) . . . . ?
K2 C86 C87 C88 -65.7(4) . . . . ?
C91 C86 C87 K2 63.1(4) . . . . ?
C103 C86 C87 K2 -123.3(4) . . . . ?
C86 C87 C88 C89 0.0(7) . . . . ?
K2 C87 C88 C89 -67.2(4) . . . . ?
C86 C87 C88 K2 67.2(4) . . . . ?
C87 C88 C89 C90 2.0(7) . . . . ?
K2 C88 C89 C90 -67.3(4) . . . . ?
C87 C88 C89 C92 -177.8(4) . . . . ?
K2 C88 C89 C92 112.9(4) . . . . ?
C87 C88 C89 K2 69.2(4) . . . . ?
C88 C89 C90 C91 -1.3(7) . . . . ?
C92 C89 C90 C91 178.5(4) . . . . ?
K2 C89 C90 C91 -70.4(4) . . . . ?
C88 C89 C90 K2 69.1(4) . . . . ?
C92 C89 C90 K2 -111.1(4) . . . . ?
C87 C86 C91 C90 3.3(6) . . . . ?
C103 C86 C91 C90 -170.4(4) . . . . ?
K2 C86 C91 C90 68.6(4) . . . . ?
C87 C86 C91 K2 -65.3(4) . . . . ?
C103 C86 C91 K2 120.9(4) . . . . ?
C89 C90 C91 C86 -1.4(7) . . . . ?
K2 C90 C91 C86 -72.1(4) . . . . ?
C89 C90 C91 K2 70.7(4) . . . . ?
C98 C93 C94 C95 -3.0(6) . . . . ?
C100 C93 C94 C95 176.4(4) . . . . ?
C93 C94 C95 C96 0.9(7) . . . . ?
C94 C95 C96 C97 1.7(7) . . . . ?
C94 C95 C96 C99 -177.3(5) . . . . ?
C95 C96 C97 C98 -2.2(7) . . . . ?
C99 C96 C97 C98 176.8(5) . . . . ?
C96 C97 C98 C93 0.0(7) . . . . ?
C94 C93 C98 C97 2.5(6) . . . . ?
C100 C93 C98 C97 -176.8(4) . . . . ?
C98 C93 C100 C104 -2.0(7) . . . . ?
C94 C93 C100 C104 178.6(4) . . . . ?
C98 C93 C100 C101 179.3(4) . . . . ?
C94 C93 C100 C101 0.0(7) . . . . ?
C98 C93 C100 Dy2 88.4(4) . . . . ?
C94 C93 C100 Dy2 -91.0(4) . . . . ?
C104 C100 C101 C102 -0.8(5) . . . . ?
C93 C100 C101 C102 178.1(4) . . . . ?
Dy2 C100 C101 C102 -70.0(3) . . . . ?
C104 C100 C101 Dy2 69.2(3) . . . . ?
C93 C100 C101 Dy2 -111.9(4) . . . . ?
C100 C101 C102 C103 0.9(5) . . . . ?
Dy2 C101 C102 C103 -66.3(3) . . . . ?
C100 C101 C102 C79 -172.2(4) . . . . ?
Dy2 C101 C102 C79 120.7(4) . . . . ?
C100 C101 C102 Dy2 67.1(3) . . . . ?
C84 C79 C102 C101 -134.3(4) . . . . ?
C80 C79 C102 C101 46.5(6) . . . . ?
C84 C79 C102 C103 54.3(6) . . . . ?
C80 C79 C102 C103 -124.8(5) . . . . ?
C84 C79 C102 Dy2 -43.5(5) . . . . ?
C80 C79 C102 Dy2 137.3(3) . . . . ?
C101 C102 C103 C104 -0.6(5) . . . . ?
C79 C102 C103 C104 171.9(4) . . . . ?
Dy2 C102 C103 C104 -65.6(3) . . . . ?
C101 C102 C103 C86 -173.4(4) . . . . ?
C79 C102 C103 C86 -0.9(7) . . . . ?
Dy2 C102 C103 C86 121.6(4) . . . . ?
C101 C102 C103 Dy2 65.0(3) . . . . ?
C79 C102 C103 Dy2 -122.5(4) . . . . ?
C91 C86 C103 C104 34.4(6) . . . . ?
C87 C86 C103 C104 -139.0(4) . . . . ?
K2 C86 C103 C104 124.3(4) . . . . ?
C91 C86 C103 C102 -153.7(4) . . . . ?
C87 C86 C103 C102 32.9(7) . . . . ?
K2 C86 C103 C102 -63.9(5) . . . . ?
C91 C86 C103 Dy2 -54.4(5) . . . . ?
C87 C86 C103 Dy2 132.2(3) . . . . ?
K2 C86 C103 Dy2 35.4(4) . . . . ?
C101 C100 C104 C103 0.4(5) . . . . ?
C93 C100 C104 C103 -178.5(4) . . . . ?
Dy2 C100 C104 C103 70.1(3) . . . . ?
C101 C100 C104 Dy2 -69.7(3) . . . . ?
C93 C100 C104 Dy2 111.5(4) . . . . ?
C102 C103 C104 C100 0.1(5) . . . . ?
C86 C103 C104 C100 173.6(4) . . . . ?
Dy2 C103 C104 C100 -67.9(3) . . . . ?
C102 C103 C104 Dy2 68.1(3) . . . . ?
C86 C103 C104 Dy2 -118.5(4) . . . . ?
C110 C105 C106 C107 -3.3(16) . . . . ?
C105 C106 C107 C108 0.4(15) . . . . ?
C106 C107 C108 C109 0.5(15) . . . . ?
C106 C107 C108 C111 178.6(10) . . . . ?
C107 C108 C109 C110 1.4(16) . . . . ?
C111 C108 C109 C110 -176.6(10) . . . . ?
C106 C105 C110 C109 5.0(14) . . . . ?
C108 C109 C110 C105 -4.2(15) . . . . ?
C117 C112 C113 C114 -0.7(11) . . . . ?
C112 C113 C114 C115 3.2(12) . . . . ?
C113 C114 C115 C116 -3.1(12) . . . . ?
C114 C115 C116 C117 0.7(12) . . . . ?
C113 C112 C117 C116 -1.7(10) . . . . ?
C113 C112 C117 C118 178.2(6) . . . . ?
C115 C116 C117 C112 1.7(10) . . . . ?
C115 C116 C117 C118 -178.2(7) . . . . ?
C125 C120 C121 C122 2.3(14) . . . . ?
C119 C120 C121 C122 -177.0(9) . . . . ?
C120 C121 C122 C123 -0.8(14) . . . . ?
C121 C122 C123 C124 0.4(13) . . . . ?
C122 C123 C124 C125 -1.5(13) . . . . ?
C121 C120 C125 C124 -3.4(14) . . . . ?
C119 C120 C125 C124 175.9(9) . . . . ?
C123 C124 C125 C120 3.1(14) . . . . ?
